data_7051566
loop_
_publ_author_name
'Constable, Edwin C.'
'Hermann, B. A.'
'Housecroft, Catherine E.'
'Neuburger, Markus'
'Schaffner, Silvia'
'Scherer, Lukas J.'

_publ_section_title
;
 2,2&#x2032;:6&#x2032;,2&#x2033;-Terpyridine-4&#x2032;(1&#x2032;H)-thione:
 a missing link in metallosupramolecular chemistry
;
_journal_issue 11
_journal_name_full 'New Journal of Chemistry'
_journal_page_first 1475
_journal_paper_doi 10.1039/b510792j
_journal_volume 29
_journal_year 2005
_chemical_formula_moiety
;
C120 H80 Fe4 N24 S8, 8(BF4), 5.5(C2H3N), 1.5(C4H10O), CH3O, 4.5(H2O)
;
_chemical_formula_sum 'C138 H123.5 B8 F32 Fe4 N29.5 O7 S8'
_chemical_formula_weight 3481.53
_space_group_IT_number 14
_symmetry_cell_setting monoclinic
_symmetry_space_group_name_Hall '-P 2yn'
_symmetry_space_group_name_H-M 'P 1 21/n 1'
_atom_sites_solution_hydrogens geom
_atom_sites_solution_primary direct
_audit_creation_date 05-07-26
_audit_creation_method CRYSTALS_ver_12.24
_cell_angle_alpha 90
_cell_angle_beta 91.118(2)
_cell_angle_gamma 90
_cell_formula_units_Z 4
_cell_length_a 25.4086(9)
_cell_length_b 20.1144(8)
_cell_length_c 34.5052(11)
_cell_measurement_reflns_used 20097
_cell_measurement_temperature 153
_cell_measurement_theta_max 25
_cell_measurement_theta_min 1
_cell_volume 17631.5(11)
_computing_cell_refinement 'Denzo/Scalepack (Otwinowski & Minor, 1996)'
_computing_data_collection 'COLLECT (Nonius BV, 1997)'
_computing_data_reduction 'Denzo/Scalepack (Otwinowski & Minor, 1996)'
_computing_molecular_graphics 'CAMERON (Watkin et al 1996)'
_computing_publication_material 'CRYSTALS (Betteridge et al 2003)'
_computing_structure_refinement 'CRYSTALS (Betteridge et al 2003)'
_computing_structure_solution 'SIR92 (Altomare et al, 1994)'
_diffrn_ambient_temperature 153
_diffrn_measured_fraction_theta_full 0.924
_diffrn_measured_fraction_theta_max 0.875
_diffrn_measurement_device_type 'Nonius Kappa CCD'
_diffrn_measurement_method '\f & \w scans'
_diffrn_radiation_monochromator graphite
_diffrn_radiation_type 'Mo K\a'
_diffrn_radiation_wavelength 0.71073
_diffrn_reflns_av_R_equivalents 0.247
_diffrn_reflns_limit_h_max 30
_diffrn_reflns_limit_h_min -21
_diffrn_reflns_limit_k_max 22
_diffrn_reflns_limit_k_min -23
_diffrn_reflns_limit_l_max 39
_diffrn_reflns_limit_l_min -40
_diffrn_reflns_number 59868
_diffrn_reflns_theta_full 18.711
_diffrn_reflns_theta_max 24.948
_diffrn_reflns_theta_min 1.760
_diffrn_standards_number 0
_exptl_absorpt_coefficient_mu 0.508
_exptl_absorpt_correction_T_max 0.95
_exptl_absorpt_correction_T_min 0.95
_exptl_absorpt_correction_type multi-scan
_exptl_absorpt_process_details 'Denzo/Scalepack (Otwinowski & Minor, 1996)'
_exptl_crystal_colour purple
_exptl_crystal_density_diffrn 1.311
_exptl_crystal_description block
_exptl_crystal_F_000 7096
_exptl_crystal_size_max 0.19
_exptl_crystal_size_mid 0.19
_exptl_crystal_size_min 0.10
_refine_diff_density_max 1.30
_refine_diff_density_min -0.77
_refine_ls_extinction_method None
_refine_ls_goodness_of_fit_ref 1.1801
_refine_ls_hydrogen_treatment noref
_refine_ls_matrix_type full
_refine_ls_number_parameters 1272
_refine_ls_number_reflns 10395
_refine_ls_number_restraints 3787
_refine_ls_R_factor_all 0.2783
_refine_ls_R_factor_gt 0.1621
_refine_ls_shift/su_max 0.011809
_refine_ls_structure_factor_coef F
_refine_ls_weighting_details
;
Method, part 1, Chebychev polynomial, (Watkin, 1994, Prince, 1982)
[weight] = 1.0/[A~0~*T~0~(x)+A~1~*T~1~(x) ... +A~n-1~]*T~n-1~(x)]
where A~i~ are the Chebychev coefficients listed below and x= Fcalc/Fmax
Method = Robust Weighting (Prince, 1982)
W = [weight] * [1-(deltaF/6*sigmaF)^2^]^2^
A~i~ are:
2.61 3.12 2.31 0.855 0.527
;
_refine_ls_weighting_scheme calc
_refine_ls_wR_factor_all 0.2587
_refine_ls_wR_factor_gt 0.1601
_refine_ls_wR_factor_ref 0.1601
_reflns_limit_h_max 30
_reflns_limit_h_min -30
_reflns_limit_k_max 23
_reflns_limit_k_min 0
_reflns_limit_l_max 40
_reflns_limit_l_min 0
_reflns_number_gt 10395
_reflns_number_total 26995
_reflns_threshold_expression I>1.40u(I)
_oxford_diffrn_Wilson_B_factor 0.00
_oxford_diffrn_Wilson_scale 0.00
_oxford_refine_ls_scale 0.0743(2)
_oxford_structure_analysis_title '7130929 ls_a134_153k'
_cod_data_source_file b510792j.txt
_cod_data_source_block ls_a134_153k
_cod_depositor_comments
;
The following automatic conversions were performed:
'_symmetry_cell_setting' value 'Monoclinic' changed to 'monoclinic'
according to '/home/saulius/struct/CIF-dictionaries/cif_core.dic'
dictionary named 'cif_core.dic' version 2.4.1 from 2010-06-29.

Automatic conversion script
Id: cif_fix_enum 1527 2010-12-29 10:47:43Z saulius 
;
_cod_original_sg_symbol_H-M 'P 21/n'
_cod_original_formula_sum 'C138 H123.50 B8 F32 Fe4 N29.50 O7 S8'
_cod_database_code 7051566

loop_
_symmetry_equiv_pos_as_xyz
x,y,z
-x,-y,-z
-x+1/2,y+1/2,-z+1/2
x+1/2,-y+1/2,z+1/2

loop_
_atom_site_label
_atom_site_type_symbol
_atom_site_fract_x
_atom_site_fract_y
_atom_site_fract_z
_atom_site_U_iso_or_equiv
_atom_site_occupancy
_atom_site_adp_type
_atom_site_refinement_flags_posn
_atom_site_refinement_flags_adp
_atom_site_refinement_flags_occupancy
_atom_site_disorder_assembly
_atom_site_disorder_group
_atom_site_attached_hydrogens
Fe1 Fe 0.18836(9) 0.20698(12) 0.48773(7) 0.0574 1.0000 Uani . U . . . .
Fe2 Fe 0.53794(10) 0.21588(13) 0.30901(7) 0.0636 1.0000 Uani . U . . . .
Fe3 Fe 0.30445(10) 0.27085(13) 0.08263(8) 0.0685 1.0000 Uani . U . . . .
Fe4 Fe -0.04758(11) 0.21424(15) 0.25917(8) 0.0787 1.0000 Uani . U . . . .
S1 S 0.4389(2) 0.2278(3) 0.50636(17) 0.1016 1.0000 Uani . U . . . .
S2 S 0.4737(2) 0.1479(3) 0.48244(14) 0.0851 1.0000 Uani . U . . . .
S3 S 0.58571(19) 0.3020(3) 0.13560(14) 0.0812 1.0000 Uani . U . . . .
S4 S 0.5529(2) 0.2364(3) 0.09740(15) 0.0898 1.0000 Uani . U . . . .
S5 S 0.05383(19) 0.2944(3) 0.06787(13) 0.0780 1.0000 Uani . U . . . .
S6 S 0.02159(19) 0.2065(3) 0.08262(14) 0.0796 1.0000 Uani . U . . . .
S7 S -0.0952(2) 0.2160(5) 0.43969(17) 0.1250 1.0000 Uani . U . . . .
S8 S -0.0560(2) 0.1432(4) 0.46847(16) 0.1077 1.0000 Uani . U . . . .
N1 N 0.1793(4) 0.1398(4) 0.5291(2) 0.0536 1.0000 Uani G U . . . .
N2 N 0.1133(3) 0.1959(5) 0.4845(3) 0.0568 1.0000 Uani G U . . . .
N3 N 0.1715(5) 0.2717(5) 0.4461(3) 0.0754 1.0000 Uani G U . . . .
N4 N 0.1949(4) 0.2808(5) 0.5263(3) 0.0700 1.0000 Uani G U . . . .
N5 N 0.2630(3) 0.2131(6) 0.4904(3) 0.0666 1.0000 Uani G U . . . .
N6 N 0.2067(4) 0.1358(4) 0.4507(2) 0.0525 1.0000 Uani G U . . . .
N7 N 0.4808(4) 0.2834(5) 0.3141(3) 0.0728 1.0000 Uani G U . . . .
N8 N 0.5198(4) 0.1988(5) 0.3607(2) 0.0654 1.0000 Uani G U . . . .
N9 N 0.5888(4) 0.1440(5) 0.3205(3) 0.0615 1.0000 Uani G U . . . .
N10 N 0.4885(4) 0.1535(5) 0.2829(3) 0.0594 1.0000 Uani G U . . . .
N11 N 0.5554(4) 0.2326(5) 0.2570(2) 0.0654 1.0000 Uani G U . . . .
N12 N 0.5936(4) 0.2836(5) 0.3182(3) 0.0671 1.0000 Uani G U . . . .
N13 N 0.3178(5) 0.2148(6) 0.0361(3) 0.0777 1.0000 Uani G U . . . .
N14 N 0.3778(3) 0.2651(6) 0.0869(3) 0.0730 1.0000 Uani G U . . . .
N15 N 0.3138(4) 0.3247(6) 0.1286(3) 0.0771 1.0000 Uani G U . . . .
N16 N 0.2985(4) 0.3521(4) 0.0498(3) 0.0590 1.0000 Uani G U . . . .
N17 N 0.2299(3) 0.2778(5) 0.0784(3) 0.0686 1.0000 Uani G U . . . .
N18 N 0.2863(5) 0.1911(6) 0.1133(5) 0.0999 1.0000 Uani G U . . . .
N19 N 0.0064(4) 0.2811(6) 0.2627(3) 0.0731 1.0000 Uani G U . . . .
N20 N -0.0290(4) 0.2170(5) 0.2078(2) 0.0679 1.0000 Uani G U . . . .
N21 N -0.1002(4) 0.1486(6) 0.2372(3) 0.0817 1.0000 Uani G U . . . .
N22 N 0.0031(4) 0.1455(6) 0.2750(3) 0.0802 1.0000 Uani G U . . . .
N23 N -0.0639(5) 0.2091(7) 0.3111(2) 0.0916 1.0000 Uani G U . . . .
N24 N -0.1033(4) 0.2817(6) 0.2599(3) 0.0793 1.0000 Uani G U . . . .
C1 C 0.2177(3) 0.1163(5) 0.5537(3) 0.0597 1.0000 Uani G U . . . .
C2 C 0.2055(4) 0.0685(6) 0.5809(3) 0.0764 1.0000 Uani G U . . . .
C3 C 0.1548(5) 0.0478(5) 0.5850(3) 0.0766 1.0000 Uani G U . . . .
C4 C 0.1156(4) 0.0720(6) 0.5612(3) 0.0628 1.0000 Uani G U . . . .
C5 C 0.1293(3) 0.1184(5) 0.5344(2) 0.0530 1.0000 Uani G U . . . .
C6 C 0.0923(4) 0.1519(5) 0.5077(2) 0.0544 1.0000 Uani G U . . . .
C7 C 0.0403(4) 0.1351(5) 0.5025(3) 0.0636 1.0000 Uani G U . . . .
C8 C 0.0081(3) 0.1715(6) 0.4754(3) 0.0743 1.0000 Uani G U . . . .
C9 C 0.0324(4) 0.2225(6) 0.4521(3) 0.0734 1.0000 Uani G U . . . .
C10 C 0.0845(4) 0.2331(4) 0.4592(3) 0.0659 1.0000 Uani G U . . . .
C11 C 0.1184(4) 0.2825(6) 0.4379(4) 0.0749 1.0000 Uani G U . . . .
C12 C 0.0973(5) 0.3288(8) 0.4138(4) 0.1023 1.0000 Uani G U . . . .
C13 C 0.1329(7) 0.3695(7) 0.3977(4) 0.1210 1.0000 Uani G U . . . .
C14 C 0.1858(6) 0.3650(7) 0.4032(4) 0.1173 1.0000 Uani G U . . . .
C15 C 0.2044(4) 0.3142(7) 0.4298(4) 0.0963 1.0000 Uani G U . . . .
C16 C 0.1565(3) 0.3126(6) 0.5408(3) 0.0761 1.0000 Uani G U . . . .
C17 C 0.1670(5) 0.3671(6) 0.5691(4) 0.0873 1.0000 Uani G U . . . .
C18 C 0.2207(5) 0.3812(6) 0.5808(4) 0.1066 1.0000 Uani G U . . . .
C19 C 0.2582(4) 0.3467(7) 0.5618(4) 0.0910 1.0000 Uani G U . . . .
C20 C 0.2462(4) 0.2976(6) 0.5364(4) 0.0834 1.0000 Uani G U . . . .
C21 C 0.2868(4) 0.2562(5) 0.5162(3) 0.0756 1.0000 Uani G U . . . .
C22 C 0.3411(4) 0.2619(6) 0.5199(4) 0.0900 1.0000 Uani G U . . . .
C23 C 0.3713(3) 0.2174(7) 0.4978(4) 0.0799 1.0000 Uani G U . . . .
C24 C 0.3471(4) 0.1717(6) 0.4728(3) 0.0692 1.0000 Uani G U . . . .
C25 C 0.2921(4) 0.1693(5) 0.4704(3) 0.0711 1.0000 Uani G U . . . .
C26 C 0.2587(3) 0.1271(5) 0.4459(3) 0.0572 1.0000 Uani G U . . . .
C27 C 0.2781(3) 0.0782(6) 0.4225(3) 0.0616 1.0000 Uani G U . . . .
C28 C 0.2425(4) 0.0383(5) 0.4002(3) 0.0651 1.0000 Uani G U . . . .
C29 C 0.1913(4) 0.0479(5) 0.4040(3) 0.0604 1.0000 Uani G U . . . .
C30 C 0.1736(3) 0.0969(5) 0.4301(3) 0.0571 1.0000 Uani G U . . . .
C31 C 0.4660(6) 0.3297(7) 0.2880(3) 0.0989 1.0000 Uani G U . . . .
C32 C 0.4276(7) 0.3764(7) 0.2935(5) 0.1182 1.0000 Uani G U . . . .
C33 C 0.4066(6) 0.3770(7) 0.3283(5) 0.1248 1.0000 Uani G U . . . .
C34 C 0.4201(6) 0.3315(8) 0.3598(4) 0.1084 1.0000 Uani G U . . . .
C35 C 0.4597(5) 0.2853(6) 0.3496(3) 0.0785 1.0000 Uani G U . . . .
C36 C 0.4805(4) 0.2346(5) 0.3765(3) 0.0686 1.0000 Uani G U . . . .
C37 C 0.4650(4) 0.2236(6) 0.4154(3) 0.0760 1.0000 Uani G U . . . .
C38 C 0.4926(4) 0.1763(6) 0.4341(2) 0.0729 1.0000 Uani G U . . . .
C39 C 0.5327(4) 0.1391(5) 0.4192(3) 0.0587 1.0000 Uani G U . . . .
C40 C 0.5461(3) 0.1536(5) 0.3820(3) 0.0576 1.0000 Uani G U . . . .
C41 C 0.5864(4) 0.1191(5) 0.3596(3) 0.0599 1.0000 Uani G U . . . .
C42 C 0.6195(5) 0.0701(6) 0.3737(3) 0.0737 1.0000 Uani G U . . . .
C43 C 0.6591(5) 0.0444(6) 0.3489(4) 0.0878 1.0000 Uani G U . . . .
C44 C 0.6568(4) 0.0686(6) 0.3086(3) 0.0822 1.0000 Uani G U . . . .
C45 C 0.6240(4) 0.1167(6) 0.2955(2) 0.0720 1.0000 Uani G U . . . .
C46 C 0.4571(5) 0.1089(6) 0.2982(2) 0.0715 1.0000 Uani G U . . . .
C47 C 0.4258(5) 0.0671(6) 0.2772(4) 0.0846 1.0000 Uani G U . . . .
C48 C 0.4273(5) 0.0678(6) 0.2370(4) 0.0899 1.0000 Uani G U . . . .
C49 C 0.4589(5) 0.1117(6) 0.2199(2) 0.0782 1.0000 Uani G U . . . .
C50 C 0.4907(4) 0.1531(5) 0.2424(3) 0.0660 1.0000 Uani G U . . . .
C51 C 0.5281(4) 0.2021(5) 0.2285(3) 0.0595 1.0000 Uani G U . . . .
C52 C 0.5386(4) 0.2196(6) 0.1901(2) 0.0647 1.0000 Uani G U . . . .
C53 C 0.5747(5) 0.2662(6) 0.1820(2) 0.0690 1.0000 Uani G U . . . .
C54 C 0.6029(4) 0.2980(6) 0.2115(3) 0.0744 1.0000 Uani G U . . . .
C55 C 0.5912(4) 0.2804(5) 0.2502(3) 0.0676 1.0000 Uani G U . . . .
C56 C 0.6149(5) 0.3093(6) 0.2851(2) 0.0695 1.0000 Uani G U . . . .
C57 C 0.6533(5) 0.3577(7) 0.2868(3) 0.0896 1.0000 Uani G U . . . .
C58 C 0.6731(5) 0.3761(7) 0.3212(4) 0.1033 1.0000 Uani G U . . . .
C59 C 0.6532(6) 0.3512(8) 0.3543(3) 0.1061 1.0000 Uani G U . . . .
C60 C 0.6126(5) 0.3048(7) 0.3527(2) 0.0854 1.0000 Uani G U . . . .
C61 C 0.2802(4) 0.1902(7) 0.0083(5) 0.1018 1.0000 Uani G U . . . .
C62 C 0.2964(6) 0.1545(8) -0.0199(4) 0.1223 1.0000 Uani G U . . . .
C63 C 0.3483(6) 0.1373(8) -0.0236(4) 0.1194 1.0000 Uani G U . . . .
C64 C 0.3859(4) 0.1570(7) 0.0033(5) 0.1096 1.0000 Uani G U . . . .
C65 C 0.3706(4) 0.1994(7) 0.0312(4) 0.0812 1.0000 Uani G U . . . .
C66 C 0.4049(4) 0.2296(6) 0.0600(3) 0.0780 1.0000 Uani G U . . . .
C67 C 0.4574(4) 0.2237(6) 0.0625(3) 0.0796 1.0000 Uani G U . . . .
C68 C 0.4843(3) 0.2529(6) 0.0936(3) 0.0741 1.0000 Uani G U . . . .
C69 C 0.4570(4) 0.2959(6) 0.1214(3) 0.0677 1.0000 Uani G U . . . .
C70 C 0.4038(4) 0.2973(6) 0.1167(3) 0.0750 1.0000 Uani G U . . . .
C71 C 0.3672(4) 0.3325(7) 0.1415(3) 0.0784 1.0000 Uani G U . . . .
C72 C 0.3801(4) 0.3693(8) 0.1735(3) 0.0956 1.0000 Uani G U . . . .
C73 C 0.3393(5) 0.4022(8) 0.1953(3) 0.1097 1.0000 Uani G U . . . .
C74 C 0.2900(5) 0.3916(7) 0.1837(3) 0.0925 1.0000 Uani G U . . . .
C75 C 0.2763(3) 0.3570(7) 0.1503(3) 0.0850 1.0000 Uani G U . . . .
C76 C 0.3386(3) 0.3891(6) 0.0372(3) 0.0607 1.0000 Uani G U . . . .
C77 C 0.3269(5) 0.4456(5) 0.0132(3) 0.0809 1.0000 Uani G U . . . .
C78 C 0.2767(5) 0.4607(5) 0.0038(3) 0.0805 1.0000 Uani G U . . . .
C79 C 0.2356(4) 0.4231(6) 0.0182(3) 0.0764 1.0000 Uani G U . . . .
C80 C 0.2481(4) 0.3686(5) 0.0407(3) 0.0576 1.0000 Uani G U . . . .
C81 C 0.2080(4) 0.3251(5) 0.0567(3) 0.0559 1.0000 Uani G U . . . .
C82 C 0.1539(4) 0.3322(5) 0.0553(3) 0.0568 1.0000 Uani G U . . . .
C83 C 0.1239(3) 0.2819(6) 0.0740(3) 0.0674 1.0000 Uani G U . . . .
C84 C 0.1471(4) 0.2307(6) 0.0953(4) 0.0758 1.0000 Uani G U . . . .
C85 C 0.2008(4) 0.2319(5) 0.0966(3) 0.0785 1.0000 Uani G U . . . .
C86 C 0.2322(4) 0.1802(8) 0.1157(6) 0.1110 1.0000 Uani G U . . . .
C87 C 0.2139(5) 0.1244(10) 0.1347(8) 0.1672 1.0000 Uani G U . . . .
C88 C 0.2494(7) 0.0814(10) 0.1531(8) 0.1991 1.0000 Uani G U . . . .
C89 C 0.3030(6) 0.0937(11) 0.1515(8) 0.2018 1.0000 Uani G U . . . .
C90 C 0.3212(4) 0.1457(9) 0.1291(7) 0.1616 1.0000 Uani G U . . . .
C91 C 0.0243(5) 0.3164(7) 0.2945(2) 0.0968 1.0000 Uani G U . . . .
C92 C 0.0618(6) 0.3642(7) 0.2948(3) 0.0969 1.0000 Uani G U . . . .
C93 C 0.0891(5) 0.3785(6) 0.2601(4) 0.0886 1.0000 Uani G U . . . .
C94 C 0.0729(5) 0.3441(7) 0.2260(3) 0.0807 1.0000 Uani G U . . . .
C95 C 0.0312(5) 0.2976(6) 0.2296(2) 0.0693 1.0000 Uani G U . . . .
C96 C 0.0110(4) 0.2586(5) 0.1964(2) 0.0616 1.0000 Uani G U . . . .
C97 C 0.0288(4) 0.2582(5) 0.1589(3) 0.0604 1.0000 Uani G U . . . .
C98 C 0.0018(4) 0.2170(6) 0.1322(2) 0.0665 1.0000 Uani G U . . . .
C99 C -0.0407(4) 0.1775(6) 0.1434(3) 0.0689 1.0000 Uani G U . . . .
C100 C -0.0560(4) 0.1783(5) 0.1800(3) 0.0707 1.0000 Uani G U . . . .
C101 C -0.0973(4) 0.1409(6) 0.1968(3) 0.0811 1.0000 Uani G U . . . .
C102 C -0.1332(6) 0.1026(7) 0.1785(3) 0.0946 1.0000 Uani G U . . . .
C103 C -0.1747(5) 0.0700(7) 0.1978(5) 0.1081 1.0000 Uani G U . . . .
C104 C -0.1739(5) 0.0779(7) 0.2357(5) 0.1199 1.0000 Uani G U . . . .
C105 C -0.1387(6) 0.1166(8) 0.2569(3) 0.1039 1.0000 Uani G U . . . .
C106 C 0.0366(5) 0.1118(7) 0.2530(2) 0.0808 1.0000 Uani G U . . . .
C107 C 0.0727(5) 0.0645(7) 0.2671(4) 0.0926 1.0000 Uani G U . . . .
C108 C 0.0728(5) 0.0514(7) 0.3061(4) 0.1011 1.0000 Uani G U . . . .
C109 C 0.0398(6) 0.0834(7) 0.3290(3) 0.0884 1.0000 Uani G U . . . .
C110 C 0.0044(5) 0.1290(6) 0.3127(3) 0.0777 1.0000 Uani G U . . . .
C111 C -0.0366(5) 0.1687(6) 0.3361(3) 0.0852 1.0000 Uani G U . . . .
C112 C -0.0430(5) 0.1680(8) 0.3769(3) 0.0929 1.0000 Uani G U . . . .
C113 C -0.0816(5) 0.2082(8) 0.3908(2) 0.1066 1.0000 Uani G U . . . .
C114 C -0.1095(5) 0.2519(7) 0.3664(3) 0.0965 1.0000 Uani G U . . . .
C115 C -0.0991(5) 0.2523(7) 0.3273(3) 0.0862 1.0000 Uani G U . . . .
C116 C -0.1217(5) 0.2963(6) 0.2959(3) 0.0833 1.0000 Uani G U . . . .
C117 C -0.1589(5) 0.3433(7) 0.3031(3) 0.0863 1.0000 Uani G U . . . .
C118 C -0.1791(5) 0.3828(6) 0.2701(4) 0.0875 1.0000 Uani G U . . . .
C119 C -0.1601(5) 0.3661(7) 0.2319(3) 0.0823 1.0000 Uani G U . . . .
C120 C -0.1221(5) 0.3196(6) 0.2286(2) 0.0856 1.0000 Uani G U . . . .
B1 B 0.3578(3) -0.0836(4) 0.3501(2) 0.127(2) 1.0000 Uiso G U . . . .
B2 B 0.3729(3) 0.0075(4) 0.5277(2) 0.136(2) 1.0000 Uiso G U . . . .
B3 B 0.2225(3) 0.0481(4) 0.6887(2) 0.149(2) 1.0000 Uiso G U . . . .
B4 B 0.0405(3) -0.0110(4) 0.4206(2) 0.148(2) 1.0000 Uiso G U . . . .
B5 B 0.2155(3) 0.5585(4) 0.6132(2) 0.148(2) 1.0000 Uiso G U . . . .
F1 F 0.4115(3) -0.0773(6) 0.3529(3) 0.1269(19) 1.0000 Uiso G U . . . .
F2 F 0.3345(4) -0.0611(5) 0.3837(3) 0.1210(19) 1.0000 Uiso G U . . . .
F3 F 0.3469(4) -0.1510(4) 0.3445(3) 0.1161(19) 1.0000 Uiso G U . . . .
F4 F 0.3399(5) -0.0468(5) 0.3191(3) 0.1471(19) 1.0000 Uiso G U . . . .
F5 F 0.3606(5) 0.0267(6) 0.4907(2) 0.128(2) 1.0000 Uiso G U . . . .
F6 F 0.3319(4) 0.0201(6) 0.5515(3) 0.126(2) 1.0000 Uiso G U . . . .
F7 F 0.4190(4) 0.0357(6) 0.5418(4) 0.154(2) 1.0000 Uiso G U . . . .
F8 F 0.3790(5) -0.0607(4) 0.5263(3) 0.137(2) 1.0000 Uiso G U . . . .
F9 F 0.2392(5) 0.0377(7) 0.7262(2) 0.148(2) 1.0000 Uiso G U . . . .
F10 F 0.2616(4) 0.0687(5) 0.6651(3) 0.105(2) 1.0000 Uiso G U . . . .
F11 F 0.1839(4) 0.0953(6) 0.6855(4) 0.191(2) 1.0000 Uiso G U . . . .
F12 F 0.2049(5) -0.0113(5) 0.6732(4) 0.152(2) 1.0000 Uiso G U . . . .
F13 F 0.0759(4) -0.0378(5) 0.3953(3) 0.117(2) 1.0000 Uiso G U . . . .
F14 F 0.0490(5) 0.0571(4) 0.4223(3) 0.124(2) 1.0000 Uiso G U . . . .
F15 F -0.0095(3) -0.0215(6) 0.4065(4) 0.160(2) 1.0000 Uiso G U . . . .
F16 F 0.0468(6) -0.0381(7) 0.4562(3) 0.192(2) 1.0000 Uiso G U . . . .
F17 F 0.2078(5) 0.6263(4) 0.6147(3) 0.126(2) 1.0000 Uiso G U . . . .
F18 F 0.2222(5) 0.5344(6) 0.6498(3) 0.142(2) 1.0000 Uiso G U . . . .
F19 F 0.1726(4) 0.5290(6) 0.5955(3) 0.137(2) 1.0000 Uiso G U . . . .
F20 F 0.2595(4) 0.5458(7) 0.5920(4) 0.186(2) 1.0000 Uiso G U . . . .
N50 N 0.4122(8) 0.0802(9) 0.3910(5) 0.113(3) 1.0000 Uiso G U . . . .
C501 C 0.4310(9) 0.0357(8) 0.4083(4) 0.102(3) 1.0000 Uiso G U . . . .
C502 C 0.4546(9) -0.0167(9) 0.4344(6) 0.096(3) 1.0000 Uiso G U . . . .
N51 N 0.0315(9) 0.3747(12) 0.5049(6) 0.125(4) 1.0000 Uiso G U . . . .
C511 C 0.0509(10) 0.4169(13) 0.5026(9) 0.153(4) 1.0000 Uiso G U . . . .
C512 C 0.0703(16) 0.4813(15) 0.5036(13) 0.222(4) 1.0000 Uiso G U . . . .
B6 B -0.0522(6) 0.4456(7) 0.6077(4) 0.243(3) 1.0000 Uiso G U . . . .
F21 F -0.0444(9) 0.3862(8) 0.6263(6) 0.242(3) 1.0000 Uiso G U . . . .
F22 F -0.0946(7) 0.4407(11) 0.5831(6) 0.243(3) 1.0000 Uiso G U . . . .
F23 F -0.0610(9) 0.4942(9) 0.6348(6) 0.242(3) 1.0000 Uiso G U . . . .
F24 F -0.0082(7) 0.4615(11) 0.5871(6) 0.244(3) 1.0000 Uiso G U . . . .
B7 B 0.3397(6) 0.3779(8) 0.4404(4) 0.255(3) 1.0000 Uiso G U . . . .
F25 F 0.3268(9) 0.4152(11) 0.4084(5) 0.255(3) 1.0000 Uiso G U . . . .
F26 F 0.3038(8) 0.3908(11) 0.4691(6) 0.254(3) 1.0000 Uiso G U . . . .
F27 F 0.3375(9) 0.3119(8) 0.4311(7) 0.255(3) 1.0000 Uiso G U . . . .
F28 F 0.3888(7) 0.3938(12) 0.4538(7) 0.256(3) 1.0000 Uiso G U . . . .
B8 B 0.4049(11) 0.4376(15) 0.5573(8) 0.405(3) 1.0000 Uiso G U . . . .
F29 F 0.3847(16) 0.3833(18) 0.5754(12) 0.405(3) 1.0000 Uiso G U . . . .
F30 F 0.4556(12) 0.449(2) 0.5707(12) 0.405(3) 1.0000 Uiso G U . . . .
F31 F 0.3747(16) 0.4922(18) 0.5641(12) 0.405(3) 1.0000 Uiso G U . . . .
F32 F 0.4059(17) 0.426(2) 0.5177(8) 0.406(3) 1.0000 Uiso G U . . . .
N52 N 0.4186(12) 0.5840(16) 0.3424(9) 0.194(4) 1.0000 Uiso G U . . . .
C521 C 0.4174(14) 0.5540(16) 0.3710(9) 0.194(4) 1.0000 Uiso G U . . . .
C522 C 0.4232(16) 0.5248(19) 0.4108(10) 0.194(4) 1.0000 Uiso G U . . . .
N53 N -0.0015(9) 0.1039(12) 0.7012(6) 0.145(4) 1.0000 Uiso G U . . . .
C531 C 0.0314(9) 0.0673(14) 0.6936(6) 0.145(4) 1.0000 Uiso G U . . . .
C532 C 0.0670(11) 0.0169(14) 0.6756(9) 0.146(4) 1.0000 Uiso G U . . . .
N54 N 0.0511(12) 0.0122(14) 0.7723(9) 0.183(4) 1.0000 Uiso G U . . . .
C541 C 0.0466(15) 0.0220(12) 0.8052(9) 0.183(4) 1.0000 Uiso G U . . . .
C542 C 0.0384(15) 0.0280(18) 0.8480(9) 0.182(4) 1.0000 Uiso G U . . . .
N55 N 0.330(2) 0.603(3) 0.4630(13) 0.158(4) 0.5000 Uiso G U . . . .
C551 C 0.294(2) 0.574(3) 0.4509(11) 0.158(4) 0.5000 Uiso G U . . . .
C552 C 0.248(2) 0.537(3) 0.4332(18) 0.159(4) 0.5000 Uiso G U . . . .
O60 O 0.4468(7) 0.0782(9) 0.6746(6) 0.199(3) 1.0000 Uiso G U . . . .
C601 C 0.4017(14) 0.1475(17) 0.6278(8) 0.198(3) 1.0000 Uiso G U . . . .
C602 C 0.4440(11) 0.0969(14) 0.6341(6) 0.198(3) 1.0000 Uiso G U . . . .
C603 C 0.4771(10) 0.0339(13) 0.6994(8) 0.199(3) 1.0000 Uiso G U . . . .
C604 C 0.4556(14) 0.0350(17) 0.7395(7) 0.199(3) 1.0000 Uiso G U . . . .
O61 O 0.5936(14) 0.307(2) 0.4502(12) 0.166(4) 0.5000 Uiso G U . . . .
O611 O 0.6765(14) 0.227(2) 0.4444(12) 0.166(4) 0.5000 Uiso G U . . . .
C611 C 0.6297(14) 0.2608(18) 0.4651(7) 0.166(4) 1.0000 Uiso G U . . . .
O62 O 0.1514(12) 0.2254(15) 0.3016(9) 0.159(3) 0.5000 Uiso G U . . . .
C621 C 0.1107(19) 0.207(3) 0.3632(11) 0.158(3) 0.5000 Uiso G U . . . .
C622 C 0.1606(16) 0.202(2) 0.3410(9) 0.158(3) 0.5000 Uiso G U . . . .
C623 C 0.1943(15) 0.207(2) 0.2767(11) 0.158(3) 0.5000 Uiso G U . . . .
C624 C 0.183(2) 0.231(3) 0.2361(10) 0.159(3) 0.5000 Uiso G U . . . .
O501 O 0.1927(16) 0.443(2) 0.3059(12) 0.151(2) 0.5000 Uiso . U . . . .
O511 O 0.2592(16) 0.437(2) 0.3295(12) 0.151(2) 0.5000 Uiso . U . . . .
O502 O -0.0335(16) 0.372(2) 0.3893(12) 0.151(2) 0.5000 Uiso . . . . . .
O503 O 0.3263(16) 0.189(2) 0.3458(12) 0.151(2) 0.5000 Uiso . . . . . .
O513 O 0.3518(16) 0.223(2) 0.2876(12) 0.151(2) 0.5000 Uiso . . . . . .
O504 O 0.2434(16) 0.278(2) 0.7656(12) 0.151(2) 0.5000 Uiso . U . . . .
O514 O 0.2443(16) 0.277(2) 0.8099(12) 0.151(2) 0.5000 Uiso . U . . . .
O505 O 0.5203(16) 0.387(2) 0.4515(14) 0.151(2) 0.5000 Uiso . U . . . .
O515 O 0.5262(16) 0.369(2) 0.4217(13) 0.151(2) 0.5000 Uiso . U . . . .
H11 H 0.2531 0.1329 0.5521 0.0715 1.0000 Uiso . . . . . .
H21 H 0.2329 0.0497 0.5970 0.0916 1.0000 Uiso . . . . . .
H31 H 0.1465 0.0161 0.6047 0.0919 1.0000 Uiso . . . . . .
H41 H 0.0800 0.0570 0.5632 0.0754 1.0000 Uiso . . . . . .
H71 H 0.0255 0.0992 0.5171 0.0766 1.0000 Uiso . . . . . .
H91 H 0.0129 0.2472 0.4329 0.0883 1.0000 Uiso . . . . . .
H121 H 0.0602 0.3325 0.4087 0.1229 1.0000 Uiso . . . . . .
H131 H 0.1199 0.4042 0.3811 0.1452 1.0000 Uiso . . . . . .
H141 H 0.2096 0.3941 0.3902 0.1411 1.0000 Uiso . . . . . .
H151 H 0.2414 0.3110 0.4357 0.1162 1.0000 Uiso . . . . . .
H161 H 0.1210 0.3014 0.5336 0.0920 1.0000 Uiso . . . . . .
H171 H 0.1385 0.3926 0.5793 0.1051 1.0000 Uiso . . . . . .
H181 H 0.2294 0.4129 0.6007 0.1284 1.0000 Uiso . . . . . .
H191 H 0.2946 0.3575 0.5666 0.1097 1.0000 Uiso . . . . . .
H221 H 0.3573 0.2944 0.5366 0.1085 1.0000 Uiso . . . . . .
H241 H 0.3679 0.1423 0.4574 0.0833 1.0000 Uiso . . . . . .
H271 H 0.3154 0.0708 0.4212 0.0742 1.0000 Uiso . . . . . .
H281 H 0.2553 0.0052 0.3827 0.0783 1.0000 Uiso . . . . . .
H291 H 0.1664 0.0219 0.3892 0.0725 1.0000 Uiso . . . . . .
H301 H 0.1364 0.1025 0.4333 0.0687 1.0000 Uiso . . . . . .
H311 H 0.4836 0.3300 0.2636 0.1182 1.0000 Uiso . . . . . .
H321 H 0.4167 0.4068 0.2734 0.1411 1.0000 Uiso . . . . . .
H331 H 0.3803 0.4100 0.3332 0.1493 1.0000 Uiso . . . . . .
H341 H 0.4039 0.3327 0.3847 0.1302 1.0000 Uiso . . . . . .
H371 H 0.4371 0.2480 0.4272 0.0914 1.0000 Uiso . . . . . .
H391 H 0.5503 0.1050 0.4340 0.0705 1.0000 Uiso . . . . . .
H421 H 0.6161 0.0536 0.3997 0.0888 1.0000 Uiso . . . . . .
H431 H 0.6853 0.0134 0.3578 0.1056 1.0000 Uiso . . . . . .
H441 H 0.6803 0.0488 0.2905 0.0988 1.0000 Uiso . . . . . .
H451 H 0.6253 0.1314 0.2690 0.0866 1.0000 Uiso . . . . . .
H461 H 0.4562 0.1058 0.3260 0.0861 1.0000 Uiso . . . . . .
H471 H 0.4027 0.0370 0.2901 0.1016 1.0000 Uiso . . . . . .
H481 H 0.4062 0.0375 0.2219 0.1077 1.0000 Uiso . . . . . .
H491 H 0.4596 0.1146 0.1921 0.0936 1.0000 Uiso . . . . . .
H521 H 0.5198 0.1980 0.1692 0.0776 1.0000 Uiso . . . . . .
H541 H 0.6293 0.3306 0.2059 0.0894 1.0000 Uiso . . . . . .
H571 H 0.6655 0.3779 0.2634 0.1072 1.0000 Uiso . . . . . .
H581 H 0.7018 0.4072 0.3226 0.1237 1.0000 Uiso . . . . . .
H591 H 0.6671 0.3657 0.3790 0.1269 1.0000 Uiso . . . . . .
H601 H 0.5981 0.2879 0.3762 0.1021 1.0000 Uiso . . . . . .
H611 H 0.2434 0.2001 0.0107 0.1221 1.0000 Uiso . . . . . .
H621 H 0.2714 0.1393 -0.0392 0.1467 1.0000 Uiso . . . . . .
H631 H 0.3586 0.1110 -0.0454 0.1432 1.0000 Uiso . . . . . .
H641 H 0.4216 0.1413 0.0022 0.1316 1.0000 Uiso . . . . . .
H671 H 0.4761 0.1997 0.0430 0.0956 1.0000 Uiso . . . . . .
H691 H 0.4753 0.3209 0.1411 0.0814 1.0000 Uiso . . . . . .
H721 H 0.4163 0.3733 0.1817 0.1149 1.0000 Uiso . . . . . .
H731 H 0.3476 0.4304 0.2170 0.1320 1.0000 Uiso . . . . . .
H741 H 0.2623 0.4088 0.1994 0.1114 1.0000 Uiso . . . . . .
H751 H 0.2400 0.3554 0.1420 0.1022 1.0000 Uiso . . . . . .
H761 H 0.3743 0.3780 0.0441 0.0730 1.0000 Uiso . . . . . .
H771 H 0.3550 0.4727 0.0037 0.0971 1.0000 Uiso . . . . . .
H781 H 0.2692 0.4977 -0.0130 0.0965 1.0000 Uiso . . . . . .
H791 H 0.1996 0.4348 0.0127 0.0918 1.0000 Uiso . . . . . .
H821 H 0.1373 0.3693 0.0425 0.0682 1.0000 Uiso . . . . . .
H841 H 0.1269 0.1972 0.1081 0.0910 1.0000 Uiso . . . . . .
H871 H 0.1768 0.1153 0.1352 0.2006 1.0000 Uiso . . . . . .
H881 H 0.2368 0.0433 0.1669 0.2388 1.0000 Uiso . . . . . .
H891 H 0.3274 0.0662 0.1659 0.2421 1.0000 Uiso . . . . . .
H901 H 0.3582 0.1501 0.1246 0.1942 1.0000 Uiso . . . . . .
H911 H 0.0085 0.3062 0.3189 0.1160 1.0000 Uiso . . . . . .
H921 H 0.0700 0.3882 0.3181 0.1160 1.0000 Uiso . . . . . .
H931 H 0.1174 0.4102 0.2598 0.1061 1.0000 Uiso . . . . . .
H941 H 0.0893 0.3520 0.2016 0.0966 1.0000 Uiso . . . . . .
H971 H 0.0583 0.2847 0.1514 0.0723 1.0000 Uiso . . . . . .
H991 H -0.0587 0.1500 0.1246 0.0827 1.0000 Uiso . . . . . .
H1021 H -0.1307 0.0970 0.1509 0.1136 1.0000 Uiso . . . . . .
H1031 H -0.2012 0.0443 0.1844 0.1297 1.0000 Uiso . . . . . .
H1041 H -0.2002 0.0547 0.2499 0.1438 1.0000 Uiso . . . . . .
H1051 H -0.1413 0.1207 0.2845 0.1248 1.0000 Uiso . . . . . .
H1061 H 0.0360 0.1207 0.2257 0.0971 1.0000 Uiso . . . . . .
H1071 H 0.0963 0.0421 0.2501 0.1112 1.0000 Uiso . . . . . .
H1081 H 0.0968 0.0192 0.3168 0.1216 1.0000 Uiso . . . . . .
H1091 H 0.0404 0.0753 0.3565 0.1060 1.0000 Uiso . . . . . .
H1121 H -0.0214 0.1408 0.3937 0.1118 1.0000 Uiso . . . . . .
H1141 H -0.1355 0.2812 0.3768 0.1161 1.0000 Uiso . . . . . .
H1171 H -0.1715 0.3504 0.3289 0.1036 1.0000 Uiso . . . . . .
H1181 H -0.2038 0.4182 0.2737 0.1050 1.0000 Uiso . . . . . .
H1191 H -0.1745 0.3878 0.2092 0.0989 1.0000 Uiso . . . . . .
H1201 H -0.1073 0.3122 0.2036 0.1029 1.0000 Uiso . . . . . .
H5021 H 0.4628 -0.0554 0.4194 0.1150 1.0000 Uiso . . . . . .
H5022 H 0.4862 0.0002 0.4465 0.1150 1.0000 Uiso . . . . . .
H5023 H 0.4299 -0.0284 0.4540 0.1150 1.0000 Uiso . . . . . .
H5121 H 0.1024 0.4833 0.4894 0.2668 1.0000 Uiso . . . . . .
H5122 H 0.0772 0.4941 0.5300 0.2668 1.0000 Uiso . . . . . .
H5123 H 0.0449 0.5109 0.4921 0.2668 1.0000 Uiso . . . . . .
H5221 H 0.4011 0.4862 0.4128 0.2331 1.0000 Uiso . . . . . .
H5222 H 0.4128 0.5571 0.4297 0.2331 1.0000 Uiso . . . . . .
H5223 H 0.4592 0.5124 0.4155 0.2331 1.0000 Uiso . . . . . .
H5321 H 0.0973 0.0101 0.6922 0.1751 1.0000 Uiso . . . . . .
H5322 H 0.0484 -0.0244 0.6724 0.1751 1.0000 Uiso . . . . . .
H5323 H 0.0780 0.0326 0.6508 0.1751 1.0000 Uiso . . . . . .
H5421 H 0.0515 0.0702 0.8569 0.2190 1.0000 Uiso . . . . . .
H5422 H 0.0568 -0.0072 0.8612 0.2190 1.0000 Uiso . . . . . .
H5423 H 0.0014 0.0250 0.8531 0.2190 1.0000 Uiso . . . . . .
H552 H 0.2276 0.5174 0.4533 0.1903 0.5000 Uiso . . . . . .
H553 H 0.2262 0.5676 0.4185 0.1903 0.5000 Uiso . . . . . .
H554 H 0.2606 0.5031 0.4163 0.1903 0.5000 Uiso . . . . . .
H6011 H 0.4000 0.1597 0.6009 0.2375 1.0000 Uiso . . . . . .
H6012 H 0.4094 0.1862 0.6432 0.2375 1.0000 Uiso . . . . . .
H6013 H 0.3685 0.1292 0.6352 0.2375 1.0000 Uiso . . . . . .
H6021 H 0.4772 0.1153 0.6266 0.2376 1.0000 Uiso . . . . . .
H6022 H 0.4363 0.0583 0.6186 0.2376 1.0000 Uiso . . . . . .
H6031 H 0.5132 0.0482 0.7002 0.2388 1.0000 Uiso . . . . . .
H6032 H 0.4751 -0.0104 0.6892 0.2388 1.0000 Uiso . . . . . .
H6041 H 0.4759 0.0055 0.7558 0.2385 1.0000 Uiso . . . . . .
H6042 H 0.4577 0.0793 0.7497 0.2385 1.0000 Uiso . . . . . .
H6043 H 0.4196 0.0207 0.7387 0.2385 1.0000 Uiso . . . . . .
H6111 H 0.6456 0.2825 0.4872 0.1994 1.0000 Uiso . . . . . .
H6112 H 0.6084 0.2244 0.4737 0.1994 1.0000 Uiso . . . . . .
H6211 H 0.1169 0.1917 0.3893 0.1902 0.5000 Uiso . . . . . .
H6212 H 0.0991 0.2524 0.3637 0.1902 0.5000 Uiso . . . . . .
H6213 H 0.0841 0.1799 0.3509 0.1902 0.5000 Uiso . . . . . .
H6221 H 0.1872 0.2294 0.3534 0.1900 0.5000 Uiso . . . . . .
H6222 H 0.1722 0.1569 0.3406 0.1900 0.5000 Uiso . . . . . .
H6231 H 0.2263 0.2270 0.2862 0.1901 0.5000 Uiso . . . . . .
H6232 H 0.1981 0.1595 0.2766 0.1901 0.5000 Uiso . . . . . .
H6241 H 0.2112 0.2186 0.2197 0.1905 0.5000 Uiso . . . . . .
H6242 H 0.1789 0.2783 0.2362 0.1905 0.5000 Uiso . . . . . .
H6243 H 0.1507 0.2108 0.2266 0.1905 0.5000 Uiso . . . . . .
H6113 H 0.6568 0.2442 0.4487 0.1994 0.5000 Uiso . . . . . .
H6114 H 0.6082 0.2920 0.4510 0.1994 0.5000 Uiso . . . . . .

loop_
_atom_site_aniso_label
_atom_site_aniso_U_11
_atom_site_aniso_U_22
_atom_site_aniso_U_33
_atom_site_aniso_U_23
_atom_site_aniso_U_13
_atom_site_aniso_U_12
Fe1 0.0638(13) 0.0517(14) 0.0577(13) -0.0016(11) 0.0237(11) -0.0058(12)
Fe2 0.0633(16) 0.0609(16) 0.0667(14) 0.0119(12) 0.0057(12) -0.0051(11)
Fe3 0.0622(14) 0.0673(17) 0.0760(16) 0.0200(12) 0.0054(12) -0.0005(12)
Fe4 0.0731(17) 0.095(2) 0.0686(15) 0.0283(14) 0.0085(13) 0.0083(13)
S1 0.073(2) 0.133(4) 0.100(4) -0.052(3) 0.031(3) -0.042(3)
S2 0.070(3) 0.120(4) 0.067(3) -0.009(3) 0.020(2) -0.018(3)
S3 0.063(3) 0.112(4) 0.069(2) 0.023(2) 0.008(2) -0.012(3)
S4 0.062(2) 0.134(4) 0.074(3) -0.005(3) 0.015(2) 0.006(3)
S5 0.066(2) 0.108(3) 0.060(3) 0.003(3) -0.006(2) -0.001(2)
S6 0.066(3) 0.108(3) 0.066(2) -0.015(3) -0.001(2) -0.011(3)
S7 0.079(3) 0.224(6) 0.072(3) 0.033(4) 0.018(3) 0.039(4)
S8 0.061(3) 0.192(5) 0.071(3) 0.038(3) 0.011(2) -0.002(3)
N1 0.063(3) 0.052(5) 0.046(4) -0.005(3) 0.011(4) -0.005(4)
N2 0.061(2) 0.057(6) 0.053(5) 0.003(3) 0.022(3) 0.006(3)
N3 0.093(3) 0.058(5) 0.076(5) 0.015(4) 0.030(5) -0.005(4)
N4 0.081(3) 0.055(5) 0.075(5) -0.013(4) 0.041(5) -0.016(4)
N5 0.065(2) 0.078(6) 0.058(6) -0.015(4) 0.025(3) -0.014(3)
N6 0.056(3) 0.055(5) 0.047(5) -0.001(3) 0.019(4) -0.006(4)
N7 0.074(4) 0.049(5) 0.096(5) 0.006(4) 0.005(5) -0.004(3)
N8 0.053(5) 0.076(6) 0.068(3) 0.008(3) 0.011(3) 0.002(3)
N9 0.061(5) 0.062(5) 0.063(4) 0.005(4) 0.012(4) -0.002(3)
N10 0.058(5) 0.047(5) 0.073(4) 0.011(4) 0.012(4) -0.001(3)
N11 0.069(5) 0.060(6) 0.068(2) 0.014(3) 0.005(3) -0.012(3)
N12 0.073(4) 0.062(5) 0.067(3) 0.021(5) -0.008(5) -0.010(4)
N13 0.071(4) 0.058(5) 0.104(5) 0.002(4) 0.000(4) 0.005(5)
N14 0.062(2) 0.091(7) 0.065(6) 0.015(4) 0.010(3) 0.002(3)
N15 0.062(3) 0.114(6) 0.055(4) 0.018(4) 0.007(4) 0.009(5)
N16 0.074(3) 0.054(4) 0.049(5) 0.002(3) 0.003(5) -0.009(4)
N17 0.063(2) 0.072(6) 0.071(6) 0.024(4) 0.004(3) 0.001(3)
N18 0.072(3) 0.092(5) 0.137(7) 0.061(4) 0.019(6) 0.012(4)
N19 0.079(4) 0.093(5) 0.047(4) 0.027(4) -0.012(4) 0.008(4)
N20 0.066(5) 0.072(6) 0.065(3) 0.018(3) 0.001(3) 0.004(3)
N21 0.073(5) 0.074(5) 0.098(4) 0.038(5) 0.009(4) 0.009(4)
N22 0.077(5) 0.092(6) 0.073(4) 0.031(5) 0.013(4) 0.010(4)
N23 0.080(6) 0.121(7) 0.074(3) 0.036(3) 0.019(3) 0.022(4)
N24 0.076(5) 0.090(6) 0.072(4) 0.019(5) 0.007(5) 0.008(4)
C1 0.076(5) 0.054(7) 0.049(6) -0.020(4) -0.007(5) -0.009(6)
C2 0.088(5) 0.082(8) 0.059(7) 0.006(5) -0.007(6) 0.007(6)
C3 0.099(5) 0.079(8) 0.052(7) 0.011(6) 0.001(6) -0.007(6)
C4 0.080(5) 0.073(7) 0.035(6) 0.001(4) 0.007(5) -0.020(6)
C5 0.069(4) 0.063(7) 0.027(5) -0.007(4) 0.008(4) -0.016(5)
C6 0.058(3) 0.061(7) 0.045(6) -0.002(4) 0.021(4) 0.000(5)
C7 0.057(4) 0.080(7) 0.055(7) 0.003(5) 0.020(5) 0.000(5)
C8 0.066(4) 0.105(8) 0.052(7) 0.004(5) 0.016(5) 0.008(4)
C9 0.075(4) 0.082(8) 0.064(7) 0.007(5) 0.011(5) 0.019(5)
C10 0.073(3) 0.064(7) 0.061(7) 0.005(5) 0.021(5) 0.016(5)
C11 0.101(4) 0.059(7) 0.066(7) 0.006(5) 0.014(6) 0.001(5)
C12 0.120(5) 0.090(8) 0.097(8) 0.037(6) 0.007(7) -0.001(6)
C13 0.162(5) 0.114(8) 0.088(8) 0.041(6) -0.005(8) -0.039(7)
C14 0.153(5) 0.108(8) 0.092(8) 0.043(6) 0.028(8) -0.042(7)
C15 0.123(5) 0.087(8) 0.080(8) 0.020(5) 0.041(7) -0.024(6)
C16 0.093(4) 0.059(7) 0.079(7) -0.004(5) 0.046(6) -0.004(5)
C17 0.103(4) 0.071(7) 0.089(8) -0.019(5) 0.026(7) 0.025(7)
C18 0.108(5) 0.079(8) 0.134(9) -0.045(6) 0.036(7) -0.003(7)
C19 0.088(5) 0.069(8) 0.117(8) -0.038(5) 0.041(6) -0.026(6)
C20 0.086(3) 0.076(7) 0.089(7) -0.029(5) 0.036(6) -0.023(5)
C21 0.076(3) 0.071(7) 0.081(7) -0.022(5) 0.022(6) -0.017(5)
C22 0.078(3) 0.090(8) 0.103(8) -0.041(6) 0.032(6) -0.036(6)
C23 0.070(3) 0.092(8) 0.078(7) -0.026(6) 0.030(5) -0.032(5)
C24 0.060(3) 0.079(8) 0.070(7) -0.019(5) 0.020(6) -0.014(5)
C25 0.059(3) 0.092(7) 0.063(7) -0.024(5) 0.027(5) -0.017(5)
C26 0.056(3) 0.078(7) 0.039(6) -0.007(4) 0.012(5) 0.000(5)
C27 0.050(5) 0.077(7) 0.059(7) -0.012(5) 0.021(5) -0.006(5)
C28 0.067(4) 0.079(7) 0.050(7) -0.014(5) 0.012(6) -0.003(6)
C29 0.063(4) 0.069(7) 0.049(7) -0.008(5) 0.000(6) -0.005(6)
C30 0.060(5) 0.068(7) 0.043(6) 0.000(4) 0.010(5) -0.006(5)
C31 0.106(7) 0.086(8) 0.104(7) 0.014(6) -0.023(7) 0.016(6)
C32 0.134(7) 0.088(8) 0.130(7) -0.001(7) -0.042(7) 0.034(6)
C33 0.134(7) 0.093(8) 0.147(7) -0.018(7) -0.025(7) 0.046(7)
C34 0.101(7) 0.094(8) 0.130(7) -0.014(6) 0.006(7) 0.033(6)
C35 0.069(6) 0.063(7) 0.104(5) 0.001(5) 0.012(5) 0.002(5)
C36 0.046(6) 0.077(7) 0.083(5) -0.002(5) 0.010(5) -0.003(4)
C37 0.054(6) 0.095(8) 0.080(5) -0.011(5) 0.012(5) 0.005(5)
C38 0.066(6) 0.080(7) 0.073(5) -0.003(4) 0.019(5) -0.006(5)
C39 0.043(6) 0.074(7) 0.059(5) 0.003(5) 0.005(5) -0.012(5)
C40 0.052(6) 0.060(7) 0.061(5) 0.003(5) 0.010(5) -0.008(4)
C41 0.058(6) 0.053(7) 0.069(5) 0.010(5) 0.018(5) -0.005(4)
C42 0.061(6) 0.075(7) 0.086(6) 0.023(6) 0.019(5) 0.005(5)
C43 0.082(6) 0.089(8) 0.093(6) 0.004(6) 0.013(6) 0.027(6)
C44 0.066(6) 0.101(8) 0.080(6) -0.013(6) 0.010(6) 0.016(5)
C45 0.051(6) 0.099(8) 0.066(6) 0.000(6) 0.012(5) 0.000(5)
C46 0.069(6) 0.060(7) 0.087(6) 0.016(6) 0.020(6) -0.008(5)
C47 0.081(6) 0.064(7) 0.109(6) 0.019(6) 0.011(7) -0.020(5)
C48 0.086(7) 0.077(8) 0.107(5) 0.016(7) -0.006(7) -0.025(5)
C49 0.097(6) 0.050(7) 0.086(5) 0.014(6) -0.010(6) -0.015(5)
C50 0.068(6) 0.059(7) 0.072(4) 0.012(5) 0.003(5) -0.009(4)
C51 0.059(6) 0.052(7) 0.068(3) 0.021(5) -0.004(5) 0.000(4)
C52 0.072(6) 0.056(7) 0.066(4) 0.015(5) 0.002(6) 0.002(5)
C53 0.051(6) 0.086(8) 0.070(3) 0.025(5) -0.002(5) -0.001(5)
C54 0.063(6) 0.090(8) 0.071(3) 0.020(6) 0.006(5) -0.015(6)
C55 0.076(6) 0.057(7) 0.070(3) 0.019(5) 0.001(5) -0.014(5)
C56 0.065(6) 0.071(7) 0.072(3) 0.020(6) -0.003(5) -0.013(5)
C57 0.098(7) 0.092(8) 0.078(5) 0.030(6) -0.015(6) -0.039(5)
C58 0.117(7) 0.110(9) 0.083(6) 0.024(7) -0.019(6) -0.052(6)
C59 0.130(7) 0.110(8) 0.077(5) 0.025(7) -0.024(7) -0.055(6)
C60 0.091(6) 0.094(8) 0.071(4) 0.022(6) -0.017(6) -0.026(6)
C61 0.075(5) 0.086(8) 0.145(8) -0.036(6) -0.002(5) -0.003(7)
C62 0.088(5) 0.105(9) 0.174(8) -0.065(7) 0.000(7) -0.007(7)
C63 0.099(5) 0.085(8) 0.173(8) -0.060(7) -0.005(6) 0.015(7)
C64 0.086(5) 0.077(8) 0.166(8) -0.046(6) 0.004(6) 0.005(7)
C65 0.070(4) 0.060(8) 0.113(7) -0.008(5) 0.004(5) 0.001(6)
C66 0.064(3) 0.085(8) 0.085(7) 0.003(5) 0.012(4) -0.002(6)
C67 0.066(3) 0.077(8) 0.096(7) -0.006(6) 0.006(5) 0.005(6)
C68 0.061(3) 0.088(8) 0.074(7) 0.009(5) 0.015(4) -0.004(5)
C69 0.062(3) 0.087(8) 0.055(6) 0.020(5) 0.010(5) 0.003(6)
C70 0.062(3) 0.099(8) 0.065(6) 0.013(5) 0.007(5) 0.007(6)
C71 0.064(3) 0.123(8) 0.049(6) 0.014(5) 0.005(4) 0.011(6)
C72 0.070(5) 0.163(9) 0.055(7) -0.003(6) 0.015(5) -0.009(7)
C73 0.084(5) 0.177(9) 0.068(7) -0.022(6) 0.028(6) -0.017(7)
C74 0.077(4) 0.138(9) 0.063(7) 0.009(5) 0.029(6) -0.001(7)
C75 0.063(5) 0.122(9) 0.070(7) 0.013(5) 0.016(5) 0.004(6)
C76 0.083(4) 0.050(6) 0.049(7) -0.013(5) 0.009(6) -0.017(5)
C77 0.114(4) 0.052(7) 0.078(8) 0.003(5) 0.007(7) -0.029(6)
C78 0.125(5) 0.054(7) 0.063(8) 0.015(6) 0.001(7) -0.014(6)
C79 0.101(5) 0.058(7) 0.070(8) 0.017(5) 0.011(7) 0.007(5)
C80 0.078(3) 0.060(6) 0.035(6) 0.006(4) 0.004(6) -0.001(4)
C81 0.068(3) 0.051(6) 0.049(7) 0.000(4) 0.005(5) 0.005(4)
C82 0.069(3) 0.061(6) 0.041(6) -0.004(5) 0.004(6) 0.010(5)
C83 0.065(3) 0.074(7) 0.063(7) 0.002(5) 0.001(6) 0.000(4)
C84 0.067(3) 0.076(7) 0.085(8) 0.020(6) 0.002(6) -0.010(5)
C85 0.066(3) 0.089(7) 0.080(8) 0.035(6) 0.000(6) -0.007(5)
C86 0.075(3) 0.104(7) 0.154(9) 0.076(6) 0.004(7) -0.006(5)
C87 0.100(5) 0.152(8) 0.249(10) 0.142(7) 0.010(8) -0.012(6)
C88 0.121(5) 0.168(8) 0.309(10) 0.175(7) 0.004(9) -0.006(7)
C89 0.115(5) 0.173(8) 0.317(10) 0.181(7) -0.002(9) 0.007(7)
C90 0.089(5) 0.144(8) 0.252(10) 0.135(7) 0.018(8) 0.023(6)
C91 0.104(7) 0.133(8) 0.054(5) 0.007(6) -0.008(6) -0.001(6)
C92 0.122(7) 0.109(8) 0.058(5) 0.002(7) -0.019(6) 0.002(6)
C93 0.103(7) 0.092(8) 0.070(6) 0.001(6) -0.016(6) -0.004(6)
C94 0.086(6) 0.099(8) 0.057(5) 0.013(6) -0.013(6) -0.014(5)
C95 0.079(6) 0.071(7) 0.058(4) 0.007(5) 0.004(5) 0.003(4)
C96 0.069(6) 0.062(7) 0.054(4) 0.014(5) 0.002(5) 0.006(4)
C97 0.054(6) 0.079(7) 0.047(4) 0.018(5) -0.010(5) 0.003(5)
C98 0.040(5) 0.099(8) 0.060(4) 0.004(5) -0.009(4) 0.006(5)
C99 0.050(6) 0.077(8) 0.079(4) -0.002(6) -0.001(5) 0.007(5)
C100 0.056(6) 0.081(7) 0.074(4) 0.020(5) -0.007(5) 0.003(5)
C101 0.075(6) 0.069(7) 0.099(4) 0.027(6) 0.001(5) -0.001(5)
C102 0.075(6) 0.078(8) 0.131(6) 0.010(7) 0.008(6) -0.007(5)
C103 0.089(6) 0.087(8) 0.149(6) 0.032(8) 0.006(7) -0.015(6)
C104 0.090(6) 0.129(9) 0.141(6) 0.062(8) -0.004(7) -0.020(6)
C105 0.077(6) 0.118(8) 0.117(6) 0.053(7) 0.009(6) -0.004(5)
C106 0.074(6) 0.092(8) 0.077(6) 0.017(6) 0.010(6) 0.003(5)
C107 0.107(7) 0.081(8) 0.090(6) 0.006(7) 0.009(7) 0.020(5)
C108 0.097(7) 0.105(8) 0.102(6) 0.040(7) 0.019(7) 0.024(6)
C109 0.086(6) 0.101(8) 0.078(6) 0.026(6) -0.002(6) 0.014(5)
C110 0.075(6) 0.089(8) 0.069(4) 0.023(5) 0.002(5) 0.005(5)
C111 0.070(6) 0.113(8) 0.072(4) 0.034(6) 0.013(5) 0.009(5)
C112 0.060(6) 0.146(9) 0.074(4) 0.040(6) 0.020(6) 0.007(6)
C113 0.082(6) 0.166(9) 0.073(3) 0.035(6) 0.020(6) 0.026(6)
C114 0.070(6) 0.145(9) 0.076(4) 0.030(6) 0.020(6) 0.014(6)
C115 0.055(6) 0.130(8) 0.074(4) 0.029(5) 0.013(6) 0.012(5)
C116 0.076(6) 0.099(8) 0.075(4) 0.022(5) 0.013(6) 0.009(5)
C117 0.056(6) 0.123(8) 0.080(6) 0.013(6) 0.002(6) 0.012(5)
C118 0.072(6) 0.102(8) 0.089(6) 0.014(6) 0.002(6) 0.010(6)
C119 0.076(6) 0.083(8) 0.088(5) 0.032(6) 0.014(6) 0.005(5)
C120 0.075(6) 0.102(8) 0.080(5) 0.028(6) 0.010(6) 0.014(5)

loop_
_atom_type_symbol
_atom_type_scat_dispersion_real
_atom_type_scat_dispersion_imag
_atom_type_scat_Cromer_Mann_a1
_atom_type_scat_Cromer_Mann_b1
_atom_type_scat_Cromer_Mann_a2
_atom_type_scat_Cromer_Mann_b2
_atom_type_scat_Cromer_Mann_a3
_atom_type_scat_Cromer_Mann_b3
_atom_type_scat_Cromer_Mann_a4
_atom_type_scat_Cromer_Mann_b4
_atom_type_scat_Cromer_Mann_c
_atom_type_scat_source
C 0.0033 0.0016 2.3100 20.8439 1.0200 10.2075 1.5886 0.5687 0.8650 51.6512 0.2156 'International Tables Vol C 4.2.6.8 and 6.1.1.4'
H 0.0000 0.0000 0.4930 10.5109 0.3229 26.1257 0.1402 3.1424 0.0408 57.7998 0.0030 'International Tables Vol C 4.2.6.8 and 6.1.1.4'
B 0.0013 0.0007 2.0545 23.2185 1.3326 1.0210 1.0979 60.3498 0.7068 0.1403 -0.1932 'International Tables Vol C 4.2.6.8 and 6.1.1.4'
F 0.0171 0.0103 3.5392 10.2825 2.6412 4.2944 1.5170 0.2615 1.0243 26.1476 0.2776 'International Tables Vol C 4.2.6.8 and 6.1.1.4'
Fe 0.3463 0.8444 11.7695 4.7611 7.3573 0.3072 3.5222 15.3535 2.3045 76.8805 1.0369 'International Tables Vol C 4.2.6.8 and 6.1.1.4'
N 0.0061 0.0033 12.2126 0.0057 3.1322 9.8933 2.0125 28.9975 1.1663 0.5826 -11.5290 'International Tables Vol C 4.2.6.8 and 6.1.1.4'
O 0.0106 0.0060 3.0485 13.2771 2.2868 5.7011 1.5463 0.3239 0.8670 32.9089 0.2508 'International Tables Vol C 4.2.6.8 and 6.1.1.4'
S 0.1246 0.1234 6.9053 1.4679 5.2034 22.2151 1.4379 0.2536 1.5863 56.1720 0.8669 'International Tables Vol C 4.2.6.8 and 6.1.1.4'

loop_
_geom_angle_atom_site_label_1
_geom_angle_site_symmetry_1
_geom_angle_atom_site_label_2
_geom_angle_site_symmetry_2
_geom_angle_atom_site_label_3
_geom_angle_site_symmetry_3
_geom_angle
_geom_angle_publ_flag
N1 . Fe1 . N2 . 80.5(4) yes
N1 . Fe1 . N3 . 160.9(5) yes
N2 . Fe1 . N3 . 80.4(5) yes
N1 . Fe1 . N4 . 92.0(4) yes
N2 . Fe1 . N4 . 101.2(4) yes
N3 . Fe1 . N4 . 90.5(5) yes
N1 . Fe1 . N5 . 97.9(5) yes
N2 . Fe1 . N5 . 177.0(5) yes
N3 . Fe1 . N5 . 101.2(5) yes
N4 . Fe1 . N5 . 81.3(4) yes
N1 . Fe1 . N6 . 90.3(4) yes
N2 . Fe1 . N6 . 97.2(4) yes
N3 . Fe1 . N6 . 93.3(5) yes
N4 . Fe1 . N6 . 161.6(4) yes
N5 . Fe1 . N6 . 80.3(4) yes
N7 . Fe2 . N8 . 81.3(5) yes
N7 . Fe2 . N9 . 162.5(5) yes
N8 . Fe2 . N9 . 81.2(4) yes
N7 . Fe2 . N10 . 90.9(5) yes
N8 . Fe2 . N10 . 98.7(4) yes
N9 . Fe2 . N10 . 92.0(5) yes
N7 . Fe2 . N11 . 98.4(5) yes
N8 . Fe2 . N11 . 179.4(5) yes
N9 . Fe2 . N11 . 99.1(4) yes
N10 . Fe2 . N11 . 80.7(4) yes
N7 . Fe2 . N12 . 92.1(5) yes
N8 . Fe2 . N12 . 99.2(5) yes
N9 . Fe2 . N12 . 90.5(5) yes
N10 . Fe2 . N12 . 162.1(4) yes
N11 . Fe2 . N12 . 81.3(4) yes
N13 . Fe3 . N14 . 81.0(5) yes
N13 . Fe3 . N15 . 163.1(5) yes
N14 . Fe3 . N15 . 82.2(5) yes
N13 . Fe3 . N16 . 91.0(5) yes
N14 . Fe3 . N16 . 99.2(5) yes
N15 . Fe3 . N16 . 90.8(5) yes
N13 . Fe3 . N17 . 99.5(5) yes
N14 . Fe3 . N17 . 179.3(5) yes
N15 . Fe3 . N17 . 97.3(5) yes
N16 . Fe3 . N17 . 80.3(4) yes
N13 . Fe3 . N18 . 91.1(7) yes
N14 . Fe3 . N18 . 98.6(5) yes
N15 . Fe3 . N18 . 92.3(6) yes
N16 . Fe3 . N18 . 162.2(5) yes
N17 . Fe3 . N18 . 81.9(5) yes
N19 . Fe4 . N20 . 81.0(5) yes
N19 . Fe4 . N21 . 161.5(5) yes
N20 . Fe4 . N21 . 80.7(5) yes
N19 . Fe4 . N22 . 90.7(5) yes
N20 . Fe4 . N22 . 96.4(5) yes
N21 . Fe4 . N22 . 94.0(5) yes
N19 . Fe4 . N23 . 98.7(6) yes
N20 . Fe4 . N23 . 177.6(5) yes
N21 . Fe4 . N23 . 99.7(6) yes
N22 . Fe4 . N23 . 81.3(5) yes
N19 . Fe4 . N24 . 91.7(5) yes
N20 . Fe4 . N24 . 101.0(5) yes
N21 . Fe4 . N24 . 89.1(5) yes
N22 . Fe4 . N24 . 162.7(5) yes
N23 . Fe4 . N24 . 81.4(5) yes
S2 . S1 . C23 . 105.8(5) yes
S1 . S2 . C38 . 104.4(5) yes
S4 . S3 . C53 . 104.5(5) yes
S3 . S4 . C68 . 108.4(5) yes
S6 . S5 . C83 . 104.6(5) yes
S5 . S6 . C98 . 104.9(5) yes
S8 . S7 . C113 . 107.8(6) yes
S7 . S8 . C8 . 106.3(6) yes
Fe1 . N1 . C1 . 126.3(6) yes
Fe1 . N1 . C5 . 115.8(6) yes
C1 . N1 . C5 . 117.822 yes
Fe1 . N2 . C6 . 117.2(6) yes
Fe1 . N2 . C10 . 119.8(6) yes
C6 . N2 . C10 . 122.978 yes
Fe1 . N3 . C11 . 116.4(7) yes
Fe1 . N3 . C15 . 127.0(7) yes
C11 . N3 . C15 . 115.470 yes
Fe1 . N4 . C16 . 125.4(6) yes
Fe1 . N4 . C20 . 114.5(6) yes
C16 . N4 . C20 . 120.049 yes
Fe1 . N5 . C21 . 119.9(6) yes
Fe1 . N5 . C25 . 119.2(6) yes
C21 . N5 . C25 . 120.334 yes
Fe1 . N6 . C26 . 114.7(5) yes
Fe1 . N6 . C30 . 127.5(5) yes
C26 . N6 . C30 . 117.840 yes
Fe2 . N7 . C31 . 127.2(7) yes
Fe2 . N7 . C35 . 113.7(7) yes
C31 . N7 . C35 . 118.720 yes
Fe2 . N8 . C36 . 118.7(6) yes
Fe2 . N8 . C40 . 120.9(6) yes
C36 . N8 . C40 . 120.352 yes
Fe2 . N9 . C41 . 113.8(5) yes
Fe2 . N9 . C45 . 126.9(5) yes
C41 . N9 . C45 . 119.290 yes
Fe2 . N10 . C46 . 129.2(6) yes
Fe2 . N10 . C50 . 114.8(6) yes
C46 . N10 . C50 . 115.754 yes
Fe2 . N11 . C51 . 119.3(6) yes
Fe2 . N11 . C55 . 117.7(6) yes
C51 . N11 . C55 . 122.646 yes
Fe2 . N12 . C56 . 114.6(6) yes
Fe2 . N12 . C60 . 126.9(6) yes
C56 . N12 . C60 . 118.406 yes
Fe3 . N13 . C61 . 127.8(7) yes
Fe3 . N13 . C65 . 113.8(7) yes
C61 . N13 . C65 . 118.434 yes
Fe3 . N14 . C66 . 119.5(7) yes
Fe3 . N14 . C70 . 119.6(7) yes
C66 . N14 . C70 . 120.881 yes
Fe3 . N15 . C71 . 114.7(6) yes
Fe3 . N15 . C75 . 129.2(6) yes
C71 . N15 . C75 . 116.080 yes
Fe3 . N16 . C76 . 126.2(6) yes
Fe3 . N16 . C80 . 113.2(6) yes
C76 . N16 . C80 . 120.579 yes
Fe3 . N17 . C81 . 120.2(6) yes
Fe3 . N17 . C85 . 118.0(6) yes
C81 . N17 . C85 . 121.787 yes
Fe3 . N18 . C86 . 113.4(7) yes
Fe3 . N18 . C90 . 126.4(7) yes
C86 . N18 . C90 . 119.956 yes
Fe4 . N19 . C91 . 129.4(6) yes
Fe4 . N19 . C95 . 117.4(6) yes
C91 . N19 . C95 . 113.169 yes
Fe4 . N20 . C96 . 119.8(6) yes
Fe4 . N20 . C100 . 120.5(6) yes
C96 . N20 . C100 . 119.666 yes
Fe4 . N21 . C101 . 113.5(7) yes
Fe4 . N21 . C105 . 126.7(7) yes
C101 . N21 . C105 . 119.608 yes
Fe4 . N22 . C106 . 128.4(7) yes
Fe4 . N22 . C110 . 116.7(7) yes
C106 . N22 . C110 . 114.943 yes
Fe4 . N23 . C111 . 121.5(7) yes
Fe4 . N23 . C115 . 121.3(7) yes
C111 . N23 . C115 . 116.612 yes
Fe4 . N24 . C116 . 114.9(6) yes
Fe4 . N24 . C120 . 127.1(6) yes
C116 . N24 . C120 . 117.750 yes
N1 . C1 . C2 . 119.616 yes
N1 . C1 . H11 . 120.191 no
C2 . C1 . H11 . 120.192 no
C1 . C2 . C3 . 120.467 yes
C1 . C2 . H21 . 119.765 no
C3 . C2 . H21 . 119.768 no
C2 . C3 . C4 . 120.504 yes
C2 . C3 . H31 . 119.745 no
C4 . C3 . H31 . 119.752 no
C3 . C4 . C5 . 117.312 yes
C3 . C4 . H41 . 121.340 no
C5 . C4 . H41 . 121.348 no
C4 . C5 . N1 . 124.088 yes
C4 . C5 . C6 . 124.8(7) yes
N1 . C5 . C6 . 111.1(7) yes
C5 . C6 . N2 . 115.4(7) yes
C5 . C6 . C7 . 125.0(7) yes
N2 . C6 . C7 . 119.143 yes
C6 . C7 . C8 . 119.767 yes
C6 . C7 . H71 . 120.120 no
C8 . C7 . H71 . 120.113 no
C7 . C8 . S8 . 116.4(7) yes
C7 . C8 . C9 . 118.629 yes
S8 . C8 . C9 . 124.4(7) yes
C8 . C9 . C10 . 115.886 yes
C8 . C9 . H91 . 122.057 no
C10 . C9 . H91 . 122.057 no
C9 . C10 . N2 . 122.849 yes
C9 . C10 . C11 . 125.2(8) yes
N2 . C10 . C11 . 111.7(8) yes
C10 . C11 . N3 . 111.0(9) yes
C10 . C11 . C12 . 121.9(9) yes
N3 . C11 . C12 . 127.088 yes
C11 . C12 . C13 . 114.279 yes
C11 . C12 . H121 . 122.864 no
C13 . C12 . H121 . 122.857 no
C12 . C13 . C14 . 124.955 yes
C12 . C13 . H131 . 117.527 no
C14 . C13 . H131 . 117.518 no
C13 . C14 . C15 . 116.560 yes
C13 . C14 . H141 . 121.723 no
C15 . C14 . H141 . 121.717 no
C14 . C15 . N3 . 121.495 yes
C14 . C15 . H151 . 119.253 no
N3 . C15 . H151 . 119.252 no
N4 . C16 . C17 . 119.880 yes
N4 . C16 . H161 . 120.067 no
C17 . C16 . H161 . 120.053 no
C16 . C17 . C18 . 118.943 yes
C16 . C17 . H171 . 120.530 no
C18 . C17 . H171 . 120.527 no
C17 . C18 . C19 . 115.714 yes
C17 . C18 . H181 . 122.141 no
C19 . C18 . H181 . 122.145 no
C18 . C19 . C20 . 122.258 yes
C18 . C19 . H191 . 118.870 no
C20 . C19 . H191 . 118.872 no
N4 . C20 . C19 . 122.843 yes
N4 . C20 . C21 . 113.4(8) yes
C19 . C20 . C21 . 123.7(8) yes
C20 . C21 . N5 . 110.6(8) yes
C20 . C21 . C22 . 126.9(8) yes
N5 . C21 . C22 . 122.410 yes
C21 . C22 . C23 . 116.589 yes
C21 . C22 . H221 . 121.706 no
C23 . C22 . H221 . 121.705 no
C22 . C23 . S1 . 112.0(7) yes
C22 . C23 . C24 . 120.896 yes
S1 . C23 . C24 . 127.1(7) yes
C23 . C24 . C25 . 119.211 yes
C23 . C24 . H241 . 120.394 no
C25 . C24 . H241 . 120.395 no
C24 . C25 . N5 . 120.223 yes
C24 . C25 . C26 . 128.7(7) yes
N5 . C25 . C26 . 110.9(7) yes
C25 . C26 . N6 . 114.6(7) yes
C25 . C26 . C27 . 123.1(7) yes
N6 . C26 . C27 . 122.052 yes
C26 . C27 . C28 . 119.358 yes
C26 . C27 . H271 . 120.319 no
C28 . C27 . H271 . 120.323 no
C27 . C28 . C29 . 118.639 yes
C27 . C28 . H281 . 120.680 no
C29 . C28 . H281 . 120.681 no
C28 . C29 . C30 . 119.354 yes
C28 . C29 . H291 . 120.325 no
C30 . C29 . H291 . 120.320 no
C29 . C30 . N6 . 122.595 yes
C29 . C30 . H301 . 118.706 no
N6 . C30 . H301 . 118.699 no
N7 . C31 . C32 . 124.827 yes
N7 . C31 . H311 . 117.589 no
C32 . C31 . H311 . 117.584 no
C31 . C32 . C33 . 115.633 yes
C31 . C32 . H321 . 122.183 no
C33 . C32 . H321 . 122.185 no
C32 . C33 . C34 . 125.388 yes
C32 . C33 . H331 . 117.304 no
C34 . C33 . H331 . 117.308 no
C33 . C34 . C35 . 112.552 yes
C33 . C34 . H341 . 123.725 no
C35 . C34 . H341 . 123.723 no
C34 . C35 . N7 . 122.698 yes
C34 . C35 . C36 . 123.1(9) yes
N7 . C35 . C36 . 114.2(9) yes
C35 . C36 . N8 . 111.9(8) yes
C35 . C36 . C37 . 126.9(8) yes
N8 . C36 . C37 . 121.108 yes
C36 . C37 . C38 . 114.425 yes
C36 . C37 . H371 . 122.790 no
C38 . C37 . H371 . 122.784 no
S2 . C38 . C37 . 121.1(7) yes
S2 . C38 . C39 . 112.4(7) yes
C37 . C38 . C39 . 126.192 yes
C38 . C39 . C40 . 115.921 yes
C38 . C39 . H391 . 122.040 no
C40 . C39 . H391 . 122.039 no
C39 . C40 . N8 . 121.903 yes
C39 . C40 . C41 . 125.7(7) yes
N8 . C40 . C41 . 112.2(7) yes
C40 . C41 . N9 . 111.7(7) yes
C40 . C41 . C42 . 125.3(7) yes
N9 . C41 . C42 . 122.967 yes
C41 . C42 . C43 . 118.463 yes
C41 . C42 . H421 . 120.768 no
C43 . C42 . H421 . 120.770 no
C42 . C43 . C44 . 115.568 yes
C42 . C43 . H431 . 122.217 no
C44 . C43 . H431 . 122.215 no
C43 . C44 . C45 . 124.532 yes
C43 . C44 . H441 . 117.735 no
C45 . C44 . H441 . 117.732 no
N9 . C45 . C44 . 118.818 yes
N9 . C45 . H451 . 120.590 no
C44 . C45 . H451 . 120.592 no
N10 . C46 . C47 . 123.980 yes
N10 . C46 . H461 . 118.014 no
C47 . C46 . H461 . 118.006 no
C46 . C47 . C48 . 120.124 yes
C46 . C47 . H471 . 119.945 no
C48 . C47 . H471 . 119.931 no
C47 . C48 . C49 . 118.373 yes
C47 . C48 . H481 . 120.822 no
C49 . C48 . H481 . 120.805 no
C48 . C49 . C50 . 119.820 yes
C48 . C49 . H491 . 120.096 no
C50 . C49 . H491 . 120.083 no
N10 . C50 . C49 . 121.759 yes
N10 . C50 . C51 . 111.5(8) yes
C49 . C50 . C51 . 126.7(8) yes
C50 . C51 . N11 . 113.4(8) yes
C50 . C51 . C52 . 128.2(8) yes
N11 . C51 . C52 . 118.343 yes
C51 . C52 . C53 . 120.877 yes
C51 . C52 . H521 . 119.559 no
C53 . C52 . H521 . 119.564 no
S3 . C53 . C52 . 125.9(7) yes
S3 . C53 . C54 . 112.6(7) yes
C52 . C53 . C54 . 120.946 yes
C53 . C54 . C55 . 117.397 yes
C53 . C54 . H541 . 121.300 no
C55 . C54 . H541 . 121.303 no
C54 . C55 . N11 . 119.734 yes
C54 . C55 . C56 . 126.0(8) yes
N11 . C55 . C56 . 114.3(8) yes
C55 . C56 . N12 . 111.9(8) yes
C55 . C56 . C57 . 126.6(8) yes
N12 . C56 . C57 . 121.490 yes
C56 . C57 . C58 . 119.141 yes
C56 . C57 . H571 . 120.425 no
C58 . C57 . H571 . 120.434 no
C57 . C58 . C59 . 120.495 yes
C57 . C58 . H581 . 119.751 no
C59 . C58 . H581 . 119.754 no
C58 . C59 . C60 . 120.178 yes
C58 . C59 . H591 . 119.911 no
C60 . C59 . H591 . 119.911 no
C59 . C60 . N12 . 120.077 yes
C59 . C60 . H601 . 119.961 no
N12 . C60 . H601 . 119.962 no
N13 . C61 . C62 . 118.775 yes
N13 . C61 . H611 . 120.618 no
C62 . C61 . H611 . 120.607 no
C61 . C62 . C63 . 122.280 yes
C61 . C62 . H621 . 118.867 no
C63 . C62 . H621 . 118.852 no
C62 . C63 . C64 . 121.509 yes
C62 . C63 . H631 . 119.256 no
C64 . C63 . H631 . 119.236 no
C63 . C64 . C65 . 117.023 yes
C63 . C64 . H641 . 121.498 no
C65 . C64 . H641 . 121.478 no
N13 . C65 . C64 . 121.406 yes
N13 . C65 . C66 . 113.2(10) yes
C64 . C65 . C66 . 125.3(10) yes
C65 . C66 . N14 . 112.5(9) yes
C65 . C66 . C67 . 126.5(9) yes
N14 . C66 . C67 . 121.053 yes
C66 . C67 . C68 . 119.122 yes
C66 . C67 . H671 . 120.437 no
C68 . C67 . H671 . 120.442 no
S4 . C68 . C67 . 116.5(7) yes
S4 . C68 . C69 . 122.3(7) yes
C67 . C68 . C69 . 121.178 yes
C68 . C69 . C70 . 114.518 yes
C68 . C69 . H691 . 122.740 no
C70 . C69 . H691 . 122.742 no
N14 . C70 . C69 . 122.807 yes
N14 . C70 . C71 . 111.4(9) yes
C69 . C70 . C71 . 125.8(9) yes
C70 . C71 . N15 . 112.1(9) yes
C70 . C71 . C72 . 126.3(9) yes
N15 . C71 . C72 . 121.539 yes
C71 . C72 . C73 . 120.249 yes
C71 . C72 . H721 . 119.879 no
C73 . C72 . H721 . 119.872 no
C72 . C73 . C74 . 116.850 yes
C72 . C73 . H731 . 121.580 no
C74 . C73 . H731 . 121.570 no
C73 . C74 . C75 . 123.518 yes
C73 . C74 . H741 . 118.247 no
C75 . C74 . H741 . 118.236 no
C74 . C75 . N15 . 121.407 yes
C74 . C75 . H751 . 119.301 no
N15 . C75 . H751 . 119.292 no
N16 . C76 . C77 . 118.585 yes
N16 . C76 . H761 . 120.711 no
C77 . C76 . H761 . 120.704 no
C76 . C77 . C78 . 120.125 yes
C76 . C77 . H771 . 119.942 no
C78 . C77 . H771 . 119.933 no
C77 . C78 . C79 . 120.485 yes
C77 . C78 . H781 . 119.761 no
C79 . C78 . H781 . 119.753 no
C78 . C79 . C80 . 117.966 yes
C78 . C79 . H791 . 121.020 no
C80 . C79 . H791 . 121.015 no
C79 . C80 . N16 . 122.193 yes
C79 . C80 . C81 . 122.4(8) yes
N16 . C80 . C81 . 115.4(8) yes
C80 . C81 . N17 . 110.8(8) yes
C80 . C81 . C82 . 128.7(8) yes
N17 . C81 . C82 . 120.010 yes
C81 . C82 . C83 . 116.765 yes
C81 . C82 . H821 . 121.619 no
C83 . C82 . H821 . 121.617 no
S5 . C83 . C82 . 112.5(7) yes
S5 . C83 . C84 . 124.9(7) yes
C82 . C83 . C84 . 122.620 yes
C83 . C84 . C85 . 114.724 yes
C83 . C84 . H841 . 122.638 no
C85 . C84 . H841 . 122.637 no
C84 . C85 . N17 . 123.656 yes
C84 . C85 . C86 . 122.7(8) yes
N17 . C85 . C86 . 113.5(8) yes
C85 . C86 . N18 . 113.1(9) yes
C85 . C86 . C87 . 127.2(9) yes
N18 . C86 . C87 . 119.697 yes
C86 . C87 . C88 . 119.818 yes
C86 . C87 . H871 . 120.086 no
C88 . C87 . H871 . 120.096 no
C87 . C88 . C89 . 119.989 yes
C87 . C88 . H881 . 119.999 no
C89 . C88 . H881 . 120.012 no
C88 . C89 . C90 . 119.685 yes
C88 . C89 . H891 . 120.155 no
C90 . C89 . H891 . 120.159 no
C89 . C90 . N18 . 120.159 yes
C89 . C90 . H901 . 119.922 no
N18 . C90 . H901 . 119.919 no
N19 . C91 . C92 . 126.379 yes
N19 . C91 . H911 . 116.811 no
C92 . C91 . H911 . 116.810 no
C91 . C92 . C93 . 119.539 yes
C91 . C92 . H921 . 120.232 no
C93 . C92 . H921 . 120.229 no
C92 . C93 . C94 . 117.348 yes
C92 . C93 . H931 . 121.328 no
C94 . C93 . H931 . 121.324 no
C93 . C94 . C95 . 116.996 yes
C93 . C94 . H941 . 121.504 no
C95 . C94 . H941 . 121.500 no
C94 . C95 . N19 . 126.415 yes
C94 . C95 . C96 . 122.2(8) yes
N19 . C95 . C96 . 111.4(8) yes
C95 . C96 . N20 . 110.4(8) yes
C95 . C96 . C97 . 128.1(8) yes
N20 . C96 . C97 . 121.453 yes
C96 . C97 . C98 . 116.910 yes
C96 . C97 . H971 . 121.545 no
C98 . C97 . H971 . 121.546 no
S6 . C98 . C97 . 123.3(6) yes
S6 . C98 . C99 . 115.0(7) yes
C97 . C98 . C99 . 121.565 yes
C98 . C99 . C100 . 119.681 yes
C98 . C99 . H991 . 120.161 no
C100 . C99 . H991 . 120.158 no
N20 . C100 . C99 . 120.435 yes
N20 . C100 . C101 . 111.7(9) yes
C99 . C100 . C101 . 127.8(9) yes
C100 . C101 . N21 . 113.4(10) yes
C100 . C101 . C102 . 127.6(10) yes
N21 . C101 . C102 . 118.921 yes
C101 . C102 . C103 . 123.107 yes
C101 . C102 . H1021 . 118.448 no
C103 . C102 . H1021 . 118.445 no
C102 . C103 . C104 . 114.413 yes
C102 . C103 . H1031 . 122.790 no
C104 . C103 . H1031 . 122.797 no
C103 . C104 . C105 . 126.316 yes
C103 . C104 . H1041 . 116.836 no
C105 . C104 . H1041 . 116.848 no
C104 . C105 . N21 . 117.558 yes
C104 . C105 . H1051 . 121.216 no
N21 . C105 . H1051 . 121.226 no
N22 . C106 . C107 . 124.502 yes
N22 . C106 . H1061 . 117.749 no
C107 . C106 . H1061 . 117.749 no
C106 . C107 . C108 . 117.382 yes
C106 . C107 . H1071 . 121.308 no
C108 . C107 . H1071 . 121.309 no
C107 . C108 . C109 . 120.179 yes
C107 . C108 . H1081 . 119.909 no
C109 . C108 . H1081 . 119.911 no
C108 . C109 . C110 . 119.045 yes
C108 . C109 . H1091 . 120.477 no
C110 . C109 . H1091 . 120.478 no
C109 . C110 . N22 . 123.843 yes
C109 . C110 . C111 . 124.2(8) yes
N22 . C110 . C111 . 111.9(8) yes
C110 . C111 . N23 . 108.5(8) yes
C110 . C111 . C112 . 127.0(8) yes
N23 . C111 . C112 . 124.430 yes
C111 . C112 . C113 . 115.938 yes
C111 . C112 . H1121 . 122.035 no
C113 . C112 . H1121 . 122.027 no
S7 . C113 . C112 . 123.5(8) yes
S7 . C113 . C114 . 114.7(8) yes
C112 . C113 . C114 . 121.437 yes
C113 . C114 . C115 . 119.097 yes
C113 . C114 . H1141 . 120.453 no
C115 . C114 . H1141 . 120.450 no
C114 . C115 . N23 . 122.153 yes
C114 . C115 . C116 . 129.1(9) yes
N23 . C115 . C116 . 108.8(9) yes
C115 . C116 . N24 . 113.2(9) yes
C115 . C116 . C117 . 122.1(8) yes
N24 . C116 . C117 . 124.580 yes
C116 . C117 . C118 . 117.607 yes
C116 . C117 . H1171 . 121.194 no
C118 . C117 . H1171 . 121.199 no
C117 . C118 . C119 . 117.512 yes
C117 . C118 . H1181 . 121.243 no
C119 . C118 . H1181 . 121.245 no
C118 . C119 . C120 . 119.052 yes
C118 . C119 . H1191 . 120.474 no
C120 . C119 . H1191 . 120.473 no
N24 . C120 . C119 . 123.173 yes
N24 . C120 . H1201 . 118.413 no
C119 . C120 . H1201 . 118.413 no
F1 . B1 . F2 . 110.633 yes
F1 . B1 . F3 . 107.180 yes
F2 . B1 . F3 . 110.310 yes
F1 . B1 . F4 . 108.563 yes
F2 . B1 . F4 . 109.528 yes
F3 . B1 . F4 . 110.589 yes
F5 . B2 . F6 . 110.298 yes
F5 . B2 . F7 . 113.033 yes
F6 . B2 . F7 . 111.367 yes
F5 . B2 . F8 . 105.876 yes
F6 . B2 . F8 . 106.986 yes
F7 . B2 . F8 . 108.944(3) yes
F9 . B3 . F10 . 113.381 yes
F9 . B3 . F11 . 112.975 yes
F10 . B3 . F11 . 105.609 yes
F9 . B3 . F12 . 109.032 yes
F10 . B3 . F12 . 105.477 yes
F11 . B3 . F12 . 110.066(3) yes
F13 . B4 . F14 . 108.033(3) yes
F13 . B4 . F15 . 109.265(3) yes
F14 . B4 . F15 . 108.068 yes
F13 . B4 . F16 . 110.520 yes
F14 . B4 . F16 . 110.091 yes
F15 . B4 . F16 . 110.786 yes
F17 . B5 . F18 . 109.509 yes
F17 . B5 . F19 . 109.451 yes
F18 . B5 . F19 . 109.915 yes
F17 . B5 . F20 . 108.776 yes
F18 . B5 . F20 . 109.816 yes
F19 . B5 . F20 . 109.353 yes
N50 . C501 . C502 . 173.659(16) yes
C501 . C502 . H5021 . 109.471 no
C501 . C502 . H5022 . 109.451 no
H5021 . C502 . H5022 . 109.456 no
C501 . C502 . H5023 . 109.490 no
H5021 . C502 . H5023 . 109.488 no
H5022 . C502 . H5023 . 109.471 no
N51 . C511 . C512 . 168.94(2) yes
C511 . C512 . H5121 . 109.447 no
C511 . C512 . H5122 . 109.427 no
H5121 . C512 . H5122 . 109.419 no
C511 . C512 . H5123 . 109.513 no
H5121 . C512 . H5123 . 109.515 no
H5122 . C512 . H5123 . 109.506 no
F21 . B6 . F22 . 109.594 yes
F21 . B6 . F23 . 108.956 yes
F22 . B6 . F23 . 109.780 yes
F21 . B6 . F24 . 109.512 yes
F22 . B6 . F24 . 109.669(3) yes
F23 . B6 . F24 . 109.314 yes
F25 . B7 . F26 . 108.877 yes
F25 . B7 . F27 . 109.456(3) yes
F26 . B7 . F27 . 109.039 yes
F25 . B7 . F28 . 110.309 yes
F26 . B7 . F28 . 109.132(3) yes
F27 . B7 . F28 . 110.000 yes
F29 . B8 . F30 . 109.423 yes
F29 . B8 . F31 . 110.317 yes
F30 . B8 . F31 . 109.886 yes
F29 . B8 . F32 . 109.570(3) yes
F30 . B8 . F32 . 108.760(3) yes
F31 . B8 . F32 . 108.859 yes
N52 . C521 . C522 . 169.017(18) yes
C521 . C522 . H5221 . 109.509 no
C521 . C522 . H5222 . 109.491 no
H5221 . C522 . H5222 . 109.475 no
C521 . C522 . H5223 . 109.468 no
H5221 . C522 . H5223 . 109.464 no
H5222 . C522 . H5223 . 109.422 no
N53 . C531 . C532 . 167.290(14) yes
C531 . C532 . H5321 . 109.476 no
C531 . C532 . H5322 . 109.450 no
H5321 . C532 . H5322 . 109.461 no
C531 . C532 . H5323 . 109.490 no
H5321 . C532 . H5323 . 109.485 no
H5322 . C532 . H5323 . 109.465 no
N54 . C541 . C542 . 174.38(2) yes
C541 . C542 . H5421 . 109.490 no
C541 . C542 . H5422 . 109.494 no
H5421 . C542 . H5422 . 109.496 no
C541 . C542 . H5423 . 109.453 no
H5421 . C542 . H5423 . 109.452 no
H5422 . C542 . H5423 . 109.444 no
N55 . C551 . C552 . 177.2(6) yes
C551 . C552 . H552 . 109.541 no
C551 . C552 . H553 . 109.577 no
H552 . C552 . H553 . 109.634 no
C551 . C552 . H554 . 109.322 no
H552 . C552 . H554 . 109.419 no
H553 . C552 . H554 . 109.334 no
C602 . O60 . C603 . 138.180 yes
C602 . C601 . H6011 . 109.484 no
C602 . C601 . H6012 . 109.482 no
H6011 . C601 . H6012 . 109.475 no
C602 . C601 . H6013 . 109.458 no
H6011 . C601 . H6013 . 109.467 no
H6012 . C601 . H6013 . 109.462 no
C601 . C602 . O60 . 109.774 yes
C601 . C602 . H6021 . 109.367 no
O60 . C602 . H6021 . 109.398 no
C601 . C602 . H6022 . 109.399 no
O60 . C602 . H6022 . 109.424 no
H6021 . C602 . H6022 . 109.465 no
O60 . C603 . C604 . 109.774 yes
O60 . C603 . H6031 . 109.382 no
C604 . C603 . H6031 . 109.404 no
O60 . C603 . H6032 . 109.392 no
C604 . C603 . H6032 . 109.437 no
H6031 . C603 . H6032 . 109.438 no
C603 . C604 . H6041 . 109.431 no
C603 . C604 . H6042 . 109.472 no
H6041 . C604 . H6042 . 109.507 no
C603 . C604 . H6043 . 109.432 no
H6041 . C604 . H6043 . 109.464 no
H6042 . C604 . H6043 . 109.521 no
C611 . O611 . H6113 . 14.674 no
O611 . C611 . O61 . 128.573 yes
O611 . C611 . H6111 . 104.505 no
O61 . C611 . H6111 . 104.486 no
O611 . C611 . H6112 . 104.531 no
O61 . C611 . H6112 . 104.506 no
H6111 . C611 . H6112 . 109.469 no
O611 . C611 . H6113 . 9.560 no
O61 . C611 . H6113 . 119.014 no
H6111 . C611 . H6113 . 109.487 no
H6112 . C611 . H6113 . 109.486 no
O611 . C611 . H6114 . 119.024 no
O61 . C611 . H6114 . 9.549 no
H6111 . C611 . H6114 . 109.461 no
H6112 . C611 . H6114 . 109.460 no
H6113 . C611 . H6114 . 109.464 no
C622 . O62 . C623 . 111.450 yes
C622 . C621 . H6211 . 109.490 no
C622 . C621 . H6212 . 109.477 no
H6211 . C621 . H6212 . 109.477 no
C622 . C621 . H6213 . 109.469 no
H6211 . C621 . H6213 . 109.466 no
H6212 . C621 . H6213 . 109.450 no
C621 . C622 . O62 . 109.642(3) yes
C621 . C622 . H6221 . 109.411 no
O62 . C622 . H6221 . 109.441 no
C621 . C622 . H6222 . 109.417 no
O62 . C622 . H6222 . 109.439 no
H6221 . C622 . H6222 . 109.477 no
O62 . C623 . C624 . 109.646 yes
O62 . C623 . H6231 . 109.415 no
C624 . C623 . H6231 . 109.447 no
O62 . C623 . H6232 . 109.426 no
C624 . C623 . H6232 . 109.446 no
H6231 . C623 . H6232 . 109.447 no
C623 . C624 . H6241 . 109.440 no
C623 . C624 . H6242 . 109.452 no
H6241 . C624 . H6242 . 109.467 no
C623 . C624 . H6243 . 109.464 no
H6241 . C624 . H6243 . 109.494 no
H6242 . C624 . H6243 . 109.511 no
C611 . H6113 . O611 . 155.766 no

loop_
_geom_bond_atom_site_label_1
_geom_bond_site_symmetry_1
_geom_bond_atom_site_label_2
_geom_bond_site_symmetry_2
_geom_bond_distance
_geom_bond_publ_flag
Fe1 . N1 . 1.983(7) yes
Fe1 . N2 . 1.921(8) yes
Fe1 . N3 . 1.979(9) yes
Fe1 . N4 . 1.999(8) yes
Fe1 . N5 . 1.901(8) yes
Fe1 . N6 . 1.982(7) yes
Fe2 . N7 . 1.999(9) yes
Fe2 . N8 . 1.883(7) yes
Fe2 . N9 . 1.973(8) yes
Fe2 . N10 . 1.981(8) yes
Fe2 . N11 . 1.886(7) yes
Fe2 . N12 . 1.985(9) yes
Fe3 . N13 . 1.997(10) yes
Fe3 . N14 . 1.869(8) yes
Fe3 . N15 . 1.932(9) yes
Fe3 . N16 . 1.992(8) yes
Fe3 . N17 . 1.901(8) yes
Fe3 . N18 . 1.981(10) yes
Fe4 . N19 . 1.923(10) yes
Fe4 . N20 . 1.844(7) yes
Fe4 . N21 . 2.017(11) yes
Fe4 . N22 . 1.960(9) yes
Fe4 . N23 . 1.850(8) yes
Fe4 . N24 . 1.961(9) yes
S1 . S2 . 2.019(8) yes
S1 . C23 . 1.749(9) yes
S2 . C38 . 1.834(9) yes
S3 . S4 . 2.033(8) yes
S3 . C53 . 1.783(8) yes
S4 . C68 . 1.777(9) yes
S5 . S6 . 2.018(8) yes
S5 . C83 . 1.806(9) yes
S6 . C98 . 1.806(9) yes
S7 . S8 . 2.021(10) yes
S7 . C113 . 1.737(10) yes
S8 . C8 . 1.736(10) yes
N1 . C1 . 1.364 yes
N1 . C5 . 1.357 yes
N2 . C6 . 1.316 yes
N2 . C10 . 1.352 yes
N3 . C11 . 1.391 yes
N3 . C15 . 1.327 yes
N4 . C16 . 1.277 yes
N4 . C20 . 1.384 yes
N5 . C21 . 1.373 yes
N5 . C25 . 1.351 yes
N6 . C26 . 1.345 yes
N6 . C30 . 1.343 yes
N7 . C31 . 1.345 yes
N7 . C35 . 1.347 yes
N8 . C36 . 1.355 yes
N8 . C40 . 1.338 yes
N9 . C41 . 1.440 yes
N9 . C45 . 1.372 yes
N10 . C46 . 1.318 yes
N10 . C50 . 1.399 yes
N11 . C51 . 1.341 yes
N11 . C55 . 1.347 yes
N12 . C56 . 1.373 yes
N12 . C60 . 1.345 yes
N13 . C61 . 1.429 yes
N13 . C65 . 1.389 yes
N14 . C66 . 1.368 yes
N14 . C70 . 1.374 yes
N15 . C71 . 1.429 yes
N15 . C75 . 1.384 yes
N16 . C76 . 1.341 yes
N16 . C80 . 1.355 yes
N17 . C81 . 1.327 yes
N17 . C85 . 1.345 yes
N18 . C86 . 1.397 yes
N18 . C90 . 1.378 yes
N19 . C91 . 1.377 yes
N19 . C95 . 1.357 yes
N20 . C96 . 1.379 yes
N20 . C100 . 1.404 yes
N21 . C101 . 1.404 yes
N21 . C105 . 1.364 yes
N22 . C106 . 1.337 yes
N22 . C110 . 1.341 yes
N23 . C111 . 1.365 yes
N23 . C115 . 1.373 yes
N24 . C116 . 1.367 yes
N24 . C120 . 1.399 yes
C1 . C2 . 1.385 yes
C1 . H11 . 0.960 no
C2 . C3 . 1.363 yes
C2 . H21 . 0.960 no
C3 . C4 . 1.367 yes
C3 . H31 . 0.960 no
C4 . C5 . 1.362 yes
C4 . H41 . 0.960 no
C5 . C6 . 1.467(11) yes
C6 . C7 . 1.372 yes
C7 . C8 . 1.433 yes
C7 . H71 . 0.960 no
C8 . C9 . 1.448 yes
C9 . C10 . 1.359 yes
C9 . H91 . 0.960 no
C10 . C11 . 1.515(11) yes
C11 . C12 . 1.351 yes
C12 . C13 . 1.348 yes
C12 . H121 . 0.960 no
C13 . C14 . 1.355 yes
C13 . H131 . 0.960 no
C14 . C15 . 1.446 yes
C14 . H141 . 0.960 no
C15 . H151 . 0.960 no
C16 . C17 . 1.488 yes
C16 . H161 . 0.960 no
C17 . C18 . 1.444 yes
C17 . H171 . 0.960 no
C18 . C19 . 1.357 yes
C18 . H181 . 0.960 no
C19 . C20 . 1.351 yes
C19 . H191 . 0.960 no
C20 . C21 . 1.508(11) yes
C21 . C22 . 1.387 yes
C22 . C23 . 1.413 yes
C22 . H221 . 0.960 no
C23 . C24 . 1.394 yes
C24 . C25 . 1.397 yes
C24 . H241 . 0.960 no
C25 . C26 . 1.458(10) yes
C26 . C27 . 1.371 yes
C27 . C28 . 1.424 yes
C27 . H271 . 0.960 no
C28 . C29 . 1.325 yes
C28 . H281 . 0.960 no
C29 . C30 . 1.413 yes
C29 . H291 . 0.960 no
C30 . H301 . 0.960 no
C31 . C32 . 1.371 yes
C31 . H311 . 0.960 no
C32 . C33 . 1.325 yes
C32 . H321 . 0.960 no
C33 . C34 . 1.455 yes
C33 . H331 . 0.960 no
C34 . C35 . 1.420 yes
C34 . H341 . 0.960 no
C35 . C36 . 1.470(13) yes
C36 . C37 . 1.422 yes
C37 . C38 . 1.341 yes
C37 . H371 . 0.960 no
C38 . C39 . 1.373 yes
C39 . C40 . 1.367 yes
C39 . H391 . 0.960 no
C40 . C41 . 1.469(10) yes
C41 . C42 . 1.379 yes
C42 . C43 . 1.431 yes
C42 . H421 . 0.960 no
C43 . C44 . 1.471 yes
C43 . H431 . 0.960 no
C44 . C45 . 1.350 yes
C44 . H441 . 0.960 no
C45 . H451 . 0.960 no
C46 . C47 . 1.357 yes
C46 . H461 . 0.960 no
C47 . C48 . 1.386 yes
C47 . H471 . 0.960 no
C48 . C49 . 1.340 yes
C48 . H481 . 0.960 no
C49 . C50 . 1.387 yes
C49 . H491 . 0.960 no
C50 . C51 . 1.457(10) yes
C51 . C52 . 1.401 yes
C52 . C53 . 1.344 yes
C52 . H521 . 0.960 no
C53 . C54 . 1.389 yes
C54 . C55 . 1.420 yes
C54 . H541 . 0.960 no
C55 . C56 . 1.457(12) yes
C56 . C57 . 1.377 yes
C57 . C58 . 1.335 yes
C57 . H571 . 0.960 no
C58 . C59 . 1.355 yes
C58 . H581 . 0.960 no
C59 . C60 . 1.392 yes
C59 . H591 . 0.960 no
C60 . H601 . 0.960 no
C61 . C62 . 1.286 yes
C61 . H611 . 0.960 no
C62 . C63 . 1.369 yes
C62 . H621 . 0.960 no
C63 . C64 . 1.378 yes
C63 . H631 . 0.960 no
C64 . C65 . 1.350 yes
C64 . H641 . 0.960 no
C65 . C66 . 1.443(13) yes
C66 . C67 . 1.340 yes
C67 . C68 . 1.392 yes
C67 . H671 . 0.960 no
C68 . C69 . 1.476 yes
C69 . C70 . 1.359 yes
C69 . H691 . 0.960 no
C70 . C71 . 1.458(11) yes
C71 . C72 . 1.364 yes
C72 . C73 . 1.452 yes
C72 . H721 . 0.960 no
C73 . C74 . 1.323 yes
C73 . H731 . 0.960 no
C74 . C75 . 1.387 yes
C74 . H741 . 0.960 no
C75 . H751 . 0.960 no
C76 . C77 . 1.435 yes
C76 . H761 . 0.960 no
C77 . C78 . 1.345 yes
C77 . H771 . 0.960 no
C78 . C79 . 1.389 yes
C78 . H781 . 0.960 no
C79 . C80 . 1.376 yes
C79 . H791 . 0.960 no
C80 . C81 . 1.460(10) yes
C81 . C82 . 1.382 yes
C82 . C83 . 1.429 yes
C82 . H821 . 0.960 no
C83 . C84 . 1.389 yes
C84 . C85 . 1.367 yes
C84 . H841 . 0.960 no
C85 . C86 . 1.459(13) yes
C86 . C87 . 1.387 yes
C87 . C88 . 1.394 yes
C87 . H871 . 0.960 no
C88 . C89 . 1.387 yes
C88 . H881 . 0.960 no
C89 . C90 . 1.386 yes
C89 . H891 . 0.960 no
C90 . H901 . 0.960 no
C91 . C92 . 1.354 yes
C91 . H911 . 0.960 no
C92 . C93 . 1.422 yes
C92 . H921 . 0.960 no
C93 . C94 . 1.420 yes
C93 . H931 . 0.960 no
C94 . C95 . 1.421 yes
C94 . H941 . 0.960 no
C95 . C96 . 1.473(11) yes
C96 . C97 . 1.377 yes
C97 . C98 . 1.406 yes
C97 . H971 . 0.960 no
C98 . C99 . 1.401 yes
C99 . C100 . 1.331 yes
C99 . H991 . 0.960 no
C100 . C101 . 1.424(11) yes
C101 . C102 . 1.342 yes
C102 . C103 . 1.420 yes
C102 . H1021 . 0.960 no
C103 . C104 . 1.314 yes
C103 . H1031 . 0.960 no
C104 . C105 . 1.384 yes
C104 . H1041 . 0.960 no
C105 . H1051 . 0.960 no
C106 . C107 . 1.402 yes
C106 . H1061 . 0.960 no
C107 . C108 . 1.369 yes
C107 . H1071 . 0.960 no
C108 . C109 . 1.330 yes
C108 . H1081 . 0.960 no
C109 . C110 . 1.397 yes
C109 . H1091 . 0.960 no
C110 . C111 . 1.550(13) yes
C111 . C112 . 1.422 yes
C112 . C113 . 1.365 yes
C112 . H1121 . 0.960 no
C113 . C114 . 1.401 yes
C114 . C115 . 1.381 yes
C114 . H1141 . 0.960 no
C115 . C116 . 1.504(12) yes
C116 . C117 . 1.363 yes
C117 . C118 . 1.473 yes
C117 . H1171 . 0.960 no
C118 . C119 . 1.453 yes
C118 . H1181 . 0.960 no
C119 . C120 . 1.352 yes
C119 . H1191 . 0.960 no
C120 . H1201 . 0.960 no
B1 . F1 . 1.370 yes
B1 . F2 . 1.388 yes
B1 . F3 . 1.39643(5) yes
B1 . F4 . 1.374 yes
B2 . F5 . 1.362 yes
B2 . F6 . 1.364 yes
B2 . F7 . 1.381 yes
B2 . F8 . 1.38109(5) yes
B3 . F9 . 1.370 yes
B3 . F10 . 1.361 yes
B3 . F11 . 1.369 yes
B3 . F12 . 1.381 yes
B4 . F13 . 1.375 yes
B4 . F14 . 1.38821(5) yes
B4 . F15 . 1.368 yes
B4 . F16 . 1.350 yes
B5 . F17 . 1.37802(5) yes
B5 . F18 . 1.361 yes
B5 . F19 . 1.374 yes
B5 . F20 . 1.371 yes
N50 . C501 . 1.173 yes
C501 . C502 . 1.504 yes
C502 . H5021 . 0.960 no
C502 . H5022 . 0.960 no
C502 . H5023 . 0.960 no
N51 . C511 . 0.984 yes
C511 . C512 . 1.38660(6) yes
C512 . H5121 . 0.960 no
C512 . H5122 . 0.960 no
C512 . H5123 . 0.959 no
B6 . F21 . 1.371 yes
B6 . F22 . 1.362 yes
B6 . F23 . 1.375 yes
B6 . F24 . 1.373 yes
B7 . F25 . 1.371 yes
B7 . F26 . 1.384 yes
B7 . F27 . 1.36830(5) yes
B7 . F28 . 1.358 yes
B8 . F29 . 1.363 yes
B8 . F30 . 1.378 yes
B8 . F31 . 1.364 yes
B8 . F32 . 1.385 yes
N52 . C521 . 1.157 yes
C521 . C522 . 1.500 yes
C522 . H5221 . 0.960 no
C522 . H5222 . 0.960 no
C522 . H5223 . 0.960 no
N53 . C531 . 1.150 yes
C531 . C532 . 1.499 yes
C532 . H5321 . 0.960 no
C532 . H5322 . 0.960 no
C532 . H5323 . 0.960 no
N54 . C541 . 1.160 yes
C541 . C542 . 1.50024(5) yes
C542 . H5421 . 0.960 no
C542 . H5422 . 0.960 no
C542 . H5423 . 0.960 no
N55 . C551 . 1.15052(17) yes
C551 . C552 . 1.5032(2) yes
C552 . H552 . 0.959 no
C552 . H553 . 0.960 no
C552 . H554 . 0.962 no
O60 . C602 . 1.450 yes
O60 . C603 . 1.445 yes
C601 . C602 . 1.494 yes
C601 . H6011 . 0.960 no
C601 . H6012 . 0.960 no
C601 . H6013 . 0.960 no
C602 . H6021 . 0.960 no
C602 . H6022 . 0.960 no
C603 . C604 . 1.499 yes
C603 . H6031 . 0.960 no
C603 . H6032 . 0.960 no
C604 . H6041 . 0.960 no
C604 . H6042 . 0.959 no
C604 . H6043 . 0.960 no
O61 . C611 . 1.400 yes
O611 . C611 . 1.555 yes
O611 . H6113 . 0.629 no
C611 . H6111 . 0.960 no
C611 . H6112 . 0.960 no
C611 . H6113 . 0.960 no
C611 . H6114 . 0.960 no
O62 . C622 . 1.450 yes
O62 . C623 . 1.449 yes
C621 . C622 . 1.498 yes
C621 . H6211 . 0.960 no
C621 . H6212 . 0.960 no
C621 . H6213 . 0.960 no
C622 . H6221 . 0.960 no
C622 . H6222 . 0.960 no
C623 . C624 . 1.503 yes
C623 . H6231 . 0.960 no
C623 . H6232 . 0.960 no
C624 . H6241 . 0.960 no
C624 . H6242 . 0.960 no
C624 . H6243 . 0.960 no
